data_7709957
loop_
_publ_author_name
'Mondal, Dipanjan'
'Sardar, Gopa'
'Kabra, Dinesh'
'Balakrishna, Maravanji Shivaramaiah'

_publ_section_title
;
 2,2&#x2019;-Bipyridine derived doubly B&#xF0AC;N fused
 bisphosphine-chalcogenides, [C5H3N(BF2){NCH2P(E)Ph2}]2 (E = O, S, Se):
 Tuning of structural features and photophysical studies
;
_journal_name_full 'Dalton Transactions'
_journal_paper_doi 10.1039/D2DT00287F
_journal_year 2022
_chemical_formula_moiety 'C36 H32 N4 P2 S2'
_chemical_formula_sum 'C36 H32 N4 P2 S2'
_chemical_formula_weight 646.71
_space_group_crystal_system monoclinic
_space_group_IT_number 4
_space_group_name_Hall 'P 2yb'
_space_group_name_H-M_alt 'P 1 21 1'
_atom_sites_solution_hydrogens geom
_atom_sites_solution_primary dual
_audit_creation_date 2019-09-20
_audit_creation_method
;
Olex2 1.2
(compiled 2018.05.29 svn.r3508 for OlexSys, GUI svn.r5506)
;
_audit_update_record
;
2021-08-13 deposited with the CCDC.	2022-04-07 downloaded from the CCDC.
;
_cell_angle_alpha 90
_cell_angle_beta 118.817(5)
_cell_angle_gamma 90
_cell_formula_units_Z 8
_cell_length_a 20.1925(8)
_cell_length_b 18.0964(4)
_cell_length_c 20.5065(7)
_cell_measurement_reflns_used 31287
_cell_measurement_temperature 150
_cell_measurement_theta_max 30.2790
_cell_measurement_theta_min 1.9980
_cell_volume 6565.4(5)
_computing_cell_refinement 'CrystalClear-SM Expert 2.0 r7 (Rigaku, 2011)'
_computing_data_collection 'CrystalClear-SM Expert 2.0 r7 (Rigaku, 2011)'
_computing_data_reduction 'CrystalClear-SM Expert 2.0 r7 (Rigaku, 2011)'
_computing_molecular_graphics 'Olex2 (Dolomanov et al., 2009)'
_computing_publication_material 'Olex2 (Dolomanov et al., 2009)'
_computing_structure_refinement 'ShelXL (Sheldrick, 2015)'
_computing_structure_solution 'ShelXT (Sheldrick, 2015)'
_diffrn_ambient_temperature 150
_diffrn_detector CCD
_diffrn_detector_area_resol_mean 28.5714
_diffrn_detector_type 'Rigaku Saturn724+'
_diffrn_measured_fraction_theta_full 0.999
_diffrn_measured_fraction_theta_max 0.999
_diffrn_measurement_details
;
List of Runs (angles in degrees, time in seconds):

  # Type    Start    End  Width  t~exp~   \w     \q     \k     \f   Frames
#--------------------------------------------------------------------------
  1  \w   -110.00  53.00   0.50    8.00    --  -20.00   0.00-180.00  326
  2  \w    -65.50  18.00   0.50    8.00    --  -20.00 -72.00 108.00  167
  3  \w    -44.00 -14.00   0.50    8.00    --  -20.00 -72.00  36.00   60
  4  \w    -88.00  44.00   0.50    8.00    --  -20.00   0.00-108.00  264
  5  \w    -53.00   8.00   0.50    8.00    --  -20.00  72.00 108.00  122
  6  \w    -48.50   0.00   0.50    8.00    --  -20.00  72.00-180.00   97
  7  \w   -110.00 -80.00   0.50    8.00    --  -20.00   0.00 108.00   60
;
_diffrn_measurement_device 'AFC12 (Right): Kappa 3 circle'
_diffrn_measurement_device_type 'Rigaku Saturn724+ (2x2 bin mode)'
_diffrn_measurement_method 'profile data from \w-scans'
_diffrn_measurement_specimen_support 'Mitegen 50um'
_diffrn_orient_matrix_type 'CrysAlisPro convention (1999,Acta A55,543-557)'
_diffrn_orient_matrix_UB_11 0.0172824000
_diffrn_orient_matrix_UB_12 0.0205495000
_diffrn_orient_matrix_UB_13 -0.0172133000
_diffrn_orient_matrix_UB_21 -0.0007064000
_diffrn_orient_matrix_UB_22 -0.0317143000
_diffrn_orient_matrix_UB_23 -0.0206369000
_diffrn_orient_matrix_UB_31 -0.0361680000
_diffrn_orient_matrix_UB_32 0.0104241000
_diffrn_orient_matrix_UB_33 -0.0289142000
_diffrn_radiation_collimation 0.3
_diffrn_radiation_monochromator Confocal
_diffrn_radiation_probe x-ray
_diffrn_radiation_type MoK\a
_diffrn_radiation_wavelength 0.71073
_diffrn_reflns_av_R_equivalents 0.0910
_diffrn_reflns_av_unetI/netI 0.0996
_diffrn_reflns_Laue_measured_fraction_full 0.999
_diffrn_reflns_Laue_measured_fraction_max 0.999
_diffrn_reflns_limit_h_max 24
_diffrn_reflns_limit_h_min -24
_diffrn_reflns_limit_k_max 21
_diffrn_reflns_limit_k_min -21
_diffrn_reflns_limit_l_max 24
_diffrn_reflns_limit_l_min -24
_diffrn_reflns_number 68679
_diffrn_reflns_point_group_measured_fraction_full 0.971
_diffrn_reflns_point_group_measured_fraction_max 0.971
_diffrn_reflns_theta_full 25.000
_diffrn_reflns_theta_max 25.000
_diffrn_reflns_theta_min 1.610
_diffrn_source 'Rotating Anode'
_diffrn_source_current 24.0
_diffrn_source_power 1.2
_diffrn_source_target Mo
_diffrn_source_type 'Rotating Anode'
_diffrn_source_voltage 50.0
_exptl_absorpt_coefficient_mu 0.292
_exptl_absorpt_correction_T_max 1.00000
_exptl_absorpt_correction_T_min 0.73386
_exptl_absorpt_correction_type numerical
_exptl_absorpt_process_details
;
CrysAlisPro 1.171.40.15 (Rigaku Oxford Diffraction, 2018)
Empirical absorption correction using spherical harmonics,
 implemented in SCALE3 ABSPACK scaling algorithm.
;
_exptl_crystal_colour yellow
_exptl_crystal_colour_primary yellow
_exptl_crystal_density_diffrn 1.309
_exptl_crystal_description block
_exptl_crystal_F_000 2704
_exptl_crystal_size_max 0.294
_exptl_crystal_size_mid 0.152
_exptl_crystal_size_min 0.065
_refine_diff_density_max 0.357
_refine_diff_density_min -0.367
_refine_diff_density_rms 0.071
_refine_ls_abs_structure_details
;
 Flack x determined using 5473 quotients [(I+)-(I-)]/[(I+)+(I-)]
 (Parsons, Flack and Wagner, Acta Cryst. B69 (2013) 249-259).
;
_refine_ls_abs_structure_Flack 0.02(4)
_refine_ls_extinction_method none
_refine_ls_goodness_of_fit_ref 1.049
_refine_ls_hydrogen_treatment constr
_refine_ls_matrix_type full
_refine_ls_number_parameters 1585
_refine_ls_number_reflns 22464
_refine_ls_number_restraints 1
_refine_ls_restrained_S_all 1.049
_refine_ls_R_factor_all 0.0840
_refine_ls_R_factor_gt 0.0603
_refine_ls_shift/su_max 0.001
_refine_ls_shift/su_mean 0.000
_refine_ls_structure_factor_coef Fsqd
_refine_ls_weighting_details 'w=1/[\s^2^(Fo^2^)+(0.0391P)^2^+3.2721P] where P=(Fo^2^+2Fc^2^)/3'
_refine_ls_weighting_scheme calc
_refine_ls_wR_factor_gt 0.1138
_refine_ls_wR_factor_ref 0.1303
_reflns_Friedel_coverage 0.878
_reflns_Friedel_fraction_full 0.941
_reflns_Friedel_fraction_max 0.941
_reflns_number_gt 17729
_reflns_number_total 22464
_reflns_threshold_expression 'I > 2\s(I)'
_cod_data_source_file d2dt00287f2.cif
_cod_data_source_block comp_3
_cod_database_code 7709957
_shelx_shelxl_version_number 2014/7
_shelx_space_group_comment
;
The symmetry employed for this shelxl refinement is uniquely defined
by the following loop, which should always be used as a source of
symmetry information in preference to the above space-group names.
They are only intended as comments.
;
_reflns_odcompleteness_completeness 91.99
_reflns_odcompleteness_iscentric 1
_reflns_odcompleteness_theta 31.16
_olex2_refinement_description
;
1. Fixed Uiso
 At 1.2 times of:
  All C(H) groups, All C(H,H) groups, All N(H) groups
2.a Secondary CH2 refined with riding coordinates:
 C132(H13A,H13B), C47(H47A,H47B), C11(H11A,H11B), C60(H60A,H60B), C119(H11C,
 H11D), C96(H96A,H96B), C83(H83A,H83B), C24(H24A,H24B)
2.b Aromatic/amide H refined with riding coordinates:
 N7(H7), N11(H11), N15(H15A), N16(H16A), N12(H12), N4(H4), N3(H3), N8(H8),
 C3(H3A), C111(H111), C118(H118), C8(H8A), C4(H4A), C5(H5), C80(H80), C39(H39),
 C116(H116), C59(H59), C10(H10), C89(H89), C142(H142), C9(H9), C131(H131),
 C113(H113), C23(H23), C141(H141), C123(H123), C41(H41), C40(H40), C134(H134),
 C45(H45), C82(H82), C81(H81), C117(H117), C77(H77), C76(H76), C112(H112),
 C32(H32), C108(H108), C35(H35), C87(H87), C122(H122), C75(H75), C140(H140),
 C88(H88), C13(H13), C44(H44), C34(H34), C36(H36), C33(H33), C58(H58),
 C143(H143), C124(H124), C27(H27), C21(H21), C64(H64), C49(H49), C22(H22),
 C66(H66), C65(H65), C68(H68), C130(H130), C28(H28), C63(H63), C14(H14),
 C136(H136), C43(H43), C121(H121), C51(H51), C19(H19), C50(H50), C99(H99),
 C55(H55), C91(H91), C98(H98), C120(H120), C69(H69), C62(H62), C144(H144),
 C86(H86), C53(H53), C129(H129), C20(H20), C85(H85), C17(H17), C30(H30),
 C15(H15), C29(H29), C16(H16), C52(H52), C26(H26), C56(H56), C57(H57),
 C107(H107), C135(H135), C92(H92), C138(H138), C102(H102), C106(H106), C95(H95),
  C104(H104), C100(H100), C137(H137), C127(H127), C128(H128), C105(H105),
 C72(H72), C101(H101), C93(H93), C94(H94), C70(H70), C71(H71)
;
_olex2_submission_special_instructions 'No special instructions were received'
_oxdiff_exptl_absorpt_empirical_details
;
Empirical correction (ABSPACK) includes:
- Absorption correction using spherical harmonics
- Frame scaling
- Detector area scaling
;
_oxdiff_exptl_absorpt_empirical_full_max 2.913
_oxdiff_exptl_absorpt_empirical_full_min 0.484

loop_
_space_group_symop_operation_xyz
'x, y, z'
'-x, y+1/2, -z'

loop_
_atom_site_label
_atom_site_type_symbol
_atom_site_fract_x
_atom_site_fract_y
_atom_site_fract_z
_atom_site_U_iso_or_equiv
_atom_site_adp_type
_atom_site_occupancy
_atom_site_site_symmetry_order
_atom_site_calc_flag
_atom_site_refinement_flags_posn
_atom_site_refinement_flags_adp
_atom_site_refinement_flags_occupancy
_atom_site_disorder_assembly
_atom_site_disorder_group
P3 P -0.01491(9) 1.45613(9) -0.14906(9) 0.0228(4) Uani 1 1 d . . . . .
S4 S -0.10061(9) 1.40113(10) -0.15518(9) 0.0311(4) Uani 1 1 d . . . . .
S3 S 0.31983(10) 1.05931(10) 0.24185(9) 0.0324(4) Uani 1 1 d . . . . .
P4 P 0.29964(9) 1.02582(9) 0.14335(9) 0.0233(4) Uani 1 1 d . . . . .
P2 P 0.64145(9) 1.05296(10) 1.00586(9) 0.0250(4) Uani 1 1 d . . . . .
S8 S -0.59521(9) 1.43943(11) 0.32411(10) 0.0366(5) Uani 1 1 d . . . . .
P8 P -0.49930(9) 1.48726(9) 0.34863(9) 0.0248(4) Uani 1 1 d . . . . .
P1 P 0.35352(9) 1.47970(10) 0.70440(9) 0.0253(4) Uani 1 1 d . . . . .
S2 S 0.66542(10) 1.11300(10) 1.09345(9) 0.0344(4) Uani 1 1 d . . . . .
S5 S 0.15072(10) 1.08716(11) 0.59978(9) 0.0361(5) Uani 1 1 d . . . . .
P6 P -0.13250(9) 1.48116(10) 0.19682(9) 0.0267(4) Uani 1 1 d . . . . .
P5 P 0.14848(9) 1.04405(10) 0.51154(9) 0.0265(4) Uani 1 1 d . . . . .
P7 P -0.20433(10) 1.05601(10) 0.63876(9) 0.0289(4) Uani 1 1 d . . . . .
S1 S 0.25698(9) 1.43432(11) 0.68132(9) 0.0373(5) Uani 1 1 d . . . . .
S7 S -0.17311(11) 1.10808(12) 0.73224(10) 0.0467(5) Uani 1 1 d . . . . .
S6 S -0.23432(10) 1.44687(12) 0.16872(12) 0.0487(6) Uani 1 1 d . . . . .
N1 N 0.5258(3) 1.2701(3) 0.9841(3) 0.0243(12) Uani 1 1 d . . . . .
N14 N -0.3069(3) 1.2791(3) 0.6212(3) 0.0246(13) Uani 1 1 d . . . . .
N7 N 0.1825(3) 1.1159(3) 0.0678(3) 0.0265(13) Uani 1 1 d . . . . .
H7 H 0.2176 1.1473 0.0930 0.032 Uiso 1 1 calc R . . . .
N5 N 0.0229(3) 1.2422(3) -0.0290(3) 0.0277(13) Uani 1 1 d . . . . .
N2 N 0.3658(3) 1.2567(3) 0.8033(3) 0.0280(13) Uani 1 1 d . . . . .
N13 N -0.4823(3) 1.2674(3) 0.4513(3) 0.0259(13) Uani 1 1 d . . . . .
N9 N -0.1111(3) 1.2522(3) 0.2852(3) 0.0288(14) Uani 1 1 d . . . . .
N11 N 0.0352(3) 1.1289(3) 0.4174(3) 0.0287(14) Uani 1 1 d . . . . .
H11 H 0.0653 1.1611 0.4483 0.034 Uiso 1 1 calc R . . . .
N15 N -0.3261(3) 1.1425(3) 0.5659(3) 0.0291(13) Uani 1 1 d . . . . .
H15A H -0.2933 1.1741 0.5950 0.035 Uiso 1 1 calc R . . . .
N10 N 0.0477(3) 1.2643(3) 0.4688(3) 0.0310(14) Uani 1 1 d . . . . .
N16 N -0.4264(3) 1.4042(3) 0.4690(3) 0.0264(13) Uani 1 1 d . . . . .
H16A H -0.4565 1.3725 0.4372 0.032 Uiso 1 1 calc R . . . .
N12 N -0.0622(3) 1.3904(3) 0.3144(3) 0.0299(14) Uani 1 1 d . . . . .
H12 H -0.0914 1.3595 0.2810 0.036 Uiso 1 1 calc R . . . .
N4 N 0.5193(3) 1.1343(3) 0.9271(3) 0.0255(13) Uani 1 1 d . . . . .
H4 H 0.5516 1.1669 0.9547 0.031 Uiso 1 1 calc R . . . .
N6 N 0.2143(3) 1.2546(3) 0.1158(3) 0.0289(14) Uani 1 1 d . . . . .
N3 N 0.4279(3) 1.3913(3) 0.8221(3) 0.0289(13) Uani 1 1 d . . . . .
H3 H 0.4019 1.3592 0.7885 0.035 Uiso 1 1 calc R . . . .
N8 N 0.0807(3) 1.3737(3) -0.0353(3) 0.0267(13) Uani 1 1 d . . . . .
H8 H 0.0506 1.3407 -0.0650 0.032 Uiso 1 1 calc R . . . .
C2 C 0.4742(3) 1.3685(3) 0.8944(3) 0.0218(14) Uani 1 1 d . . . . .
C115 C -0.3735(3) 1.3795(3) 0.5376(3) 0.0218(14) Uani 1 1 d . . . . .
C3 C 0.5202(3) 1.4175(3) 0.9499(3) 0.0243(15) Uani 1 1 d . . . . .
H3A H 0.5182 1.4676 0.9389 0.029 Uiso 1 1 calc R . . . .
C74 C -0.0296(3) 1.1528(3) 0.3575(3) 0.0240(15) Uani 1 1 d . . . . .
C111 C -0.4515(3) 1.1183(4) 0.4661(3) 0.0255(15) Uani 1 1 d . . . . .
H111 H -0.4425 1.0677 0.4711 0.031 Uiso 1 1 calc R . . . .
C118 C -0.2588(4) 1.3271(4) 0.6700(3) 0.0275(16) Uani 1 1 d . . . . .
H118 H -0.2185 1.3094 0.7138 0.033 Uiso 1 1 calc R . . . .
C38 C 0.1107(3) 1.1409(3) 0.0236(3) 0.0234(14) Uani 1 1 d . . . . .
C8 C 0.3964(3) 1.1075(4) 0.8243(3) 0.0277(15) Uani 1 1 d . . . . .
H8A H 0.4051 1.0569 0.8316 0.033 Uiso 1 1 calc R . . . .
C4 C 0.5684(3) 1.3934(3) 1.0207(3) 0.0266(15) Uani 1 1 d . . . . .
H4A H 0.5992 1.4264 1.0578 0.032 Uiso 1 1 calc R . . . .
C5 C 0.5700(3) 1.3183(4) 1.0353(3) 0.0280(16) Uani 1 1 d . . . . .
H5 H 0.6032 1.3011 1.0827 0.034 Uiso 1 1 calc R . . . .
C80 C 0.0322(3) 1.4141(4) 0.4408(3) 0.0310(17) Uani 1 1 d . . . . .
H80 H 0.0270 1.4648 0.4320 0.037 Uiso 1 1 calc R . . . .
C79 C -0.0130(3) 1.3647(3) 0.3838(3) 0.0245(15) Uani 1 1 d . . . . .
C73 C -0.0488(3) 1.2299(3) 0.3468(3) 0.0226(14) Uani 1 1 d . . . . .
C39 C 0.0506(3) 1.0925(4) -0.0168(3) 0.0278(16) Uani 1 1 d . . . . .
H39 H 0.0593 1.0418 -0.0134 0.033 Uiso 1 1 calc R . . . .
C46 C 0.1416(3) 1.3519(3) 0.0310(3) 0.0250(15) Uani 1 1 d . . . . .
C110 C -0.3954(3) 1.1674(3) 0.5142(3) 0.0231(14) Uani 1 1 d . . . . .
C116 C -0.3240(3) 1.4279(4) 0.5922(3) 0.0243(15) Uani 1 1 d . . . . .
H116 H -0.3300 1.4786 0.5840 0.029 Uiso 1 1 calc R . . . .
C59 C 0.3319(4) 0.8979(4) 0.0863(4) 0.0385(18) Uani 1 1 d . . . . .
H59 H 0.3403 0.9289 0.0548 0.046 Uiso 1 1 calc R . . . .
C6 C 0.4302(3) 1.2343(3) 0.8623(3) 0.0200(14) Uani 1 1 d . . . . .
C10 C 0.3175(4) 1.2072(4) 0.7550(4) 0.0331(18) Uani 1 1 d . . . . .
H10 H 0.2740 1.2240 0.7137 0.040 Uiso 1 1 calc R . . . .
C89 C 0.1980(4) 0.9118(4) 0.4790(4) 0.0406(19) Uani 1 1 d . . . . .
H89 H 0.2121 0.9404 0.4500 0.049 Uiso 1 1 calc R . . . .
C142 C -0.3808(4) 1.3977(4) 0.2227(4) 0.0373(18) Uani 1 1 d . . . . .
H142 H -0.3577 1.3807 0.1958 0.045 Uiso 1 1 calc R . . . .
C133 C -0.5064(3) 1.5858(4) 0.3305(3) 0.0249(15) Uani 1 1 d . . . . .
C9 C 0.3305(4) 1.1328(4) 0.7649(4) 0.0314(17) Uani 1 1 d . . . . .
H9 H 0.2951 1.0995 0.7318 0.038 Uiso 1 1 calc R . . . .
C131 C -0.1742(4) 0.9147(4) 0.6041(4) 0.0394(18) Uani 1 1 d . . . . .
H131 H -0.1631 0.9377 0.5699 0.047 Uiso 1 1 calc R . . . .
C113 C -0.5328(4) 1.2196(4) 0.4052(4) 0.0336(18) Uani 1 1 d . . . . .
H113 H -0.5785 1.2373 0.3674 0.040 Uiso 1 1 calc R . . . .
C7 C 0.4501(3) 1.1571(4) 0.8734(3) 0.0236(15) Uani 1 1 d . . . . .
C23 C 0.4718(4) 1.4521(4) 0.6728(4) 0.0316(16) Uani 1 1 d . . . . .
H23 H 0.5036 1.4745 0.7182 0.038 Uiso 1 1 calc R . . . .
C141 C -0.3395(4) 1.4380(4) 0.2864(4) 0.0338(17) Uani 1 1 d . . . . .
H141 H -0.2888 1.4483 0.3027 0.041 Uiso 1 1 calc R . . . .
C54 C 0.3132(3) 0.9277(3) 0.1373(3) 0.0254(15) Uani 1 1 d . . . . .
C123 C -0.1398(4) 1.0927(4) 0.4793(4) 0.0417(19) Uani 1 1 d . . . . .
H123 H -0.1585 1.0834 0.4288 0.050 Uiso 1 1 calc R . . . .
C41 C -0.0330(4) 1.1943(4) -0.0658(4) 0.0298(16) Uani 1 1 d . . . . .
H41 H -0.0818 1.2121 -0.0954 0.036 Uiso 1 1 calc R . . . .
C114 C -0.3642(3) 1.3023(3) 0.5561(3) 0.0208(14) Uani 1 1 d . . . . .
C40 C -0.0206(3) 1.1187(4) -0.0613(3) 0.0282(16) Uani 1 1 d . . . . .
H40 H -0.0603 1.0863 -0.0882 0.034 Uiso 1 1 calc R . . . .
C134 C -0.4723(4) 1.6201(4) 0.2949(4) 0.0420(19) Uani 1 1 d . . . . .
H134 H -0.4449 1.5918 0.2783 0.050 Uiso 1 1 calc R . . . .
C45 C 0.1977(4) 1.4024(4) 0.0763(4) 0.0329(17) Uani 1 1 d . . . . .
H45 H 0.1925 1.4522 0.0637 0.040 Uiso 1 1 calc R . . . .
C84 C 0.1672(3) 0.9456(4) 0.5180(3) 0.0258(15) Uani 1 1 d . . . . .
C82 C 0.0905(4) 1.3126(4) 0.5215(4) 0.0367(19) Uani 1 1 d . . . . .
H82 H 0.1259 1.2948 0.5680 0.044 Uiso 1 1 calc R . . . .
C81 C 0.0843(4) 1.3878(4) 0.5097(4) 0.0391(19) Uani 1 1 d . . . . .
H81 H 0.1147 1.4202 0.5476 0.047 Uiso 1 1 calc R . . . .
C37 C 0.0937(3) 1.2176(3) 0.0157(3) 0.0241(15) Uani 1 1 d . . . . .
C117 C -0.2664(3) 1.4015(4) 0.6582(3) 0.0269(15) Uani 1 1 d . . . . .
H117 H -0.2331 1.4340 0.6942 0.032 Uiso 1 1 calc R . . . .
C77 C -0.1565(4) 1.2042(4) 0.2349(4) 0.0355(18) Uani 1 1 d . . . . .
H77 H -0.1987 1.2217 0.1926 0.043 Uiso 1 1 calc R . . . .
C76 C -0.1435(4) 1.1287(4) 0.2429(4) 0.0352(18) Uani 1 1 d . . . . .
H76 H -0.1767 1.0959 0.2073 0.042 Uiso 1 1 calc R . . . .
C112 C -0.5201(4) 1.1448(4) 0.4112(4) 0.0342(17) Uani 1 1 d . . . . .
H112 H -0.5571 1.1123 0.3789 0.041 Uiso 1 1 calc R . . . .
C132 C -0.4340(3) 1.4799(3) 0.4476(3) 0.0234(14) Uani 1 1 d . . . . .
H13A H -0.3851 1.4998 0.4584 0.028 Uiso 1 1 calc R . . . .
H13B H -0.4528 1.5081 0.4754 0.028 Uiso 1 1 calc R . . . .
C32 C 0.6638(4) 1.0652(3) 0.8807(4) 0.0283(16) Uani 1 1 d . . . . .
H32 H 0.6161 1.0443 0.8533 0.034 Uiso 1 1 calc R . . . .
C108 C -0.0717(4) 1.6117(4) 0.1735(4) 0.0397(18) Uani 1 1 d . . . . .
H108 H -0.0389 1.5818 0.1654 0.048 Uiso 1 1 calc R . . . .
C35 C 0.8053(4) 1.1280(4) 0.9614(4) 0.0345(17) Uani 1 1 d . . . . .
H35 H 0.8526 1.1498 0.9882 0.041 Uiso 1 1 calc R . . . .
C47 C 0.2013(3) 1.0390(3) 0.0736(3) 0.0240(15) Uani 1 1 d . . . . .
H47A H 0.1933 1.0209 0.0258 0.029 Uiso 1 1 calc R . . . .
H47B H 0.1689 1.0113 0.0874 0.029 Uiso 1 1 calc R . . . .
C18 C 0.3952(3) 1.4432(3) 0.6506(3) 0.0264(15) Uani 1 1 d . . . . .
C87 C 0.1873(4) 0.7941(4) 0.5238(4) 0.041(2) Uani 1 1 d . . . . .
H87 H 0.1931 0.7431 0.5252 0.049 Uiso 1 1 calc R . . . .
C122 C -0.0709(4) 1.1273(4) 0.5196(5) 0.043(2) Uani 1 1 d . . . . .
H122 H -0.0424 1.1403 0.4967 0.052 Uiso 1 1 calc R . . . .
C75 C -0.0802(4) 1.1036(4) 0.3047(3) 0.0349(18) Uani 1 1 d . . . . .
H75 H -0.0710 1.0531 0.3114 0.042 Uiso 1 1 calc R . . . .
C11 C 0.4225(3) 1.4681(3) 0.8025(3) 0.0253(15) Uani 1 1 d . . . . .
H11A H 0.4715 1.4861 0.8115 0.030 Uiso 1 1 calc R . . . .
H11B H 0.4071 1.4967 0.8330 0.030 Uiso 1 1 calc R . . . .
C109 C -0.4144(3) 1.2443(3) 0.5059(3) 0.0208(14) Uani 1 1 d . . . . .
C42 C 0.1514(3) 1.2766(3) 0.0550(3) 0.0258(15) Uani 1 1 d . . . . .
C140 C -0.3742(4) 1.4630(4) 0.3260(3) 0.0295(16) Uani 1 1 d . . . . .
H140 H -0.3465 1.4900 0.3694 0.035 Uiso 1 1 calc R . . . .
C97 C -0.0910(4) 1.4357(4) 0.1466(3) 0.0299(16) Uani 1 1 d . . . . .
C48 C 0.3537(4) 1.0736(3) 0.1076(4) 0.0292(16) Uani 1 1 d . . . . .
C88 C 0.2086(4) 0.8361(4) 0.4816(4) 0.0433(19) Uani 1 1 d . . . . .
H88 H 0.2300 0.8141 0.4551 0.052 Uiso 1 1 calc R . . . .
C60 C 0.0665(3) 1.4504(3) -0.0558(3) 0.0236(14) Uani 1 1 d . . . . .
H60A H 0.1105 1.4725 -0.0554 0.028 Uiso 1 1 calc R . . . .
H60B H 0.0561 1.4768 -0.0205 0.028 Uiso 1 1 calc R . . . .
C13 C 0.3895(4) 1.6159(4) 0.6636(4) 0.0385(18) Uani 1 1 d . . . . .
H13 H 0.4188 1.5889 0.6483 0.046 Uiso 1 1 calc R . . . .
C31 C 0.6922(3) 1.0799(3) 0.9566(3) 0.0242(15) Uani 1 1 d . . . . .
C44 C 0.2605(4) 1.3781(4) 0.1393(4) 0.0347(18) Uani 1 1 d . . . . .
H44 H 0.2980 1.4112 0.1696 0.042 Uiso 1 1 calc R . . . .
C34 C 0.7770(4) 1.1125(4) 0.8873(4) 0.0364(17) Uani 1 1 d . . . . .
H34 H 0.8060 1.1231 0.8644 0.044 Uiso 1 1 calc R . . . .
C103 C -0.1254(4) 1.5796(3) 0.1880(3) 0.0267(15) Uani 1 1 d . . . . .
C61 C -0.0308(3) 1.5548(4) -0.1640(3) 0.0264(15) Uani 1 1 d . . . . .
C36 C 0.7626(4) 1.1110(4) 0.9967(4) 0.0346(17) Uani 1 1 d . . . . .
H36 H 0.7819 1.1207 1.0471 0.042 Uiso 1 1 calc R . . . .
C33 C 0.7070(4) 1.0818(4) 0.8464(4) 0.0323(17) Uani 1 1 d . . . . .
H33 H 0.6884 1.0721 0.7961 0.039 Uiso 1 1 calc R . . . .
C125 C -0.1549(4) 1.0867(4) 0.5888(4) 0.0296(16) Uani 1 1 d . . . . .
C78 C -0.0034(3) 1.2883(4) 0.4007(3) 0.0261(15) Uani 1 1 d . . . . .
C58 C 0.3384(4) 0.8221(4) 0.0818(5) 0.045(2) Uani 1 1 d . . . . .
H58 H 0.3513 0.8026 0.0474 0.054 Uiso 1 1 calc R . . . .
C143 C -0.4553(4) 1.3820(4) 0.1982(4) 0.0387(19) Uani 1 1 d . . . . .
H143 H -0.4824 1.3547 0.1548 0.046 Uiso 1 1 calc R . . . .
C1 C 0.4774(3) 1.2924(3) 0.9144(3) 0.0234(15) Uani 1 1 d . . . . .
C124 C -0.1815(4) 1.0717(4) 0.5140(4) 0.0324(17) Uani 1 1 d . . . . .
H124 H -0.2275 1.0474 0.4869 0.039 Uiso 1 1 calc R . . . .
C90 C 0.2120(4) 1.0886(4) 0.4850(4) 0.0322(17) Uani 1 1 d . . . . .
C119 C -0.3056(3) 1.0660(3) 0.5738(4) 0.0273(15) Uani 1 1 d . . . . .
H11C H -0.3171 1.0457 0.5257 0.033 Uiso 1 1 calc R . . . .
H11D H -0.3346 1.0389 0.5923 0.033 Uiso 1 1 calc R . . . .
C96 C -0.0670(4) 1.4679(3) 0.2950(3) 0.0286(16) Uani 1 1 d . . . . .
H96A H -0.0173 1.4858 0.3062 0.034 Uiso 1 1 calc R . . . .
H96B H -0.0838 1.4961 0.3245 0.034 Uiso 1 1 calc R . . . .
C12 C 0.3498(4) 1.5790(4) 0.6924(3) 0.0282(16) Uani 1 1 d . . . . .
C27 C 0.7033(4) 0.8547(4) 1.1108(5) 0.043(2) Uani 1 1 d . . . . .
H27 H 0.7233 0.8374 1.1594 0.051 Uiso 1 1 calc R . . . .
C139 C -0.4503(3) 1.4483(4) 0.3016(3) 0.0262(15) Uani 1 1 d . . . . .
C21 C 0.4544(5) 1.3938(4) 0.5602(4) 0.046(2) Uani 1 1 d . . . . .
H21 H 0.4739 1.3776 0.5299 0.055 Uiso 1 1 calc R . . . .
C64 C -0.0552(5) 1.7059(4) -0.1817(4) 0.045(2) Uani 1 1 d . . . . .
H64 H -0.0631 1.7567 -0.1864 0.054 Uiso 1 1 calc R . . . .
C49 C 0.3324(4) 1.0739(4) 0.0320(4) 0.0389(19) Uani 1 1 d . . . . .
H49 H 0.2882 1.0503 -0.0019 0.047 Uiso 1 1 calc R . . . .
C22 C 0.5010(4) 1.4276(4) 0.6272(4) 0.0385(18) Uani 1 1 d . . . . .
H22 H 0.5520 1.4341 0.6421 0.046 Uiso 1 1 calc R . . . .
C25 C 0.6600(4) 0.9556(4) 1.0242(4) 0.0321(17) Uani 1 1 d . . . . .
C66 C 0.0261(4) 1.6012(4) -0.1558(4) 0.042(2) Uani 1 1 d . . . . .
H66 H 0.0730 1.5816 -0.1446 0.050 Uiso 1 1 calc R . . . .
C65 C 0.0152(5) 1.6766(4) -0.1640(4) 0.053(2) Uani 1 1 d . . . . .
H65 H 0.0545 1.7076 -0.1577 0.064 Uiso 1 1 calc R . . . .
C68 C 0.0900(4) 1.4383(4) -0.2009(4) 0.0407(18) Uani 1 1 d . . . . .
H68 H 0.1247 1.4625 -0.1579 0.049 Uiso 1 1 calc R . . . .
C130 C -0.1698(4) 0.8381(4) 0.6107(4) 0.045(2) Uani 1 1 d . . . . .
H130 H -0.1555 0.8101 0.5814 0.054 Uiso 1 1 calc R . . . .
C28 C 0.6877(4) 0.8060(4) 1.0543(5) 0.051(2) Uani 1 1 d . . . . .
H28 H 0.6969 0.7558 1.0643 0.061 Uiso 1 1 calc R . . . .
C63 C -0.1125(4) 1.6592(4) -0.1920(4) 0.043(2) Uani 1 1 d . . . . .
H63 H -0.1600 1.6784 -0.2052 0.051 Uiso 1 1 calc R . . . .
C14 C 0.3870(5) 1.6926(4) 0.6568(4) 0.046(2) Uani 1 1 d . . . . .
H14 H 0.4145 1.7166 0.6375 0.055 Uiso 1 1 calc R . . . .
C136 C -0.5178(5) 1.7363(4) 0.3063(4) 0.044(2) Uani 1 1 d . . . . .
H136 H -0.5220 1.7871 0.2979 0.053 Uiso 1 1 calc R . . . .
C43 C 0.2670(4) 1.3041(4) 0.1568(4) 0.0376(19) Uani 1 1 d . . . . .
H43 H 0.3100 1.2879 0.1991 0.045 Uiso 1 1 calc R . . . .
C83 C 0.0551(4) 1.0525(4) 0.4309(3) 0.0311(16) Uani 1 1 d . . . . .
H83A H 0.0551 1.0307 0.3877 0.037 Uiso 1 1 calc R . . . .
H83B H 0.0183 1.0264 0.4400 0.037 Uiso 1 1 calc R . . . .
C121 C -0.0441(4) 1.1425(4) 0.5949(5) 0.047(2) Uani 1 1 d . . . . .
H121 H 0.0021 1.1664 0.6222 0.056 Uiso 1 1 calc R . . . .
C67 C 0.0168(4) 1.4248(4) -0.2127(4) 0.0314(16) Uani 1 1 d . . . . .
C51 C 0.4426(5) 1.1446(5) 0.0568(5) 0.057(2) Uani 1 1 d . . . . .
H51 H 0.4722 1.1684 0.0398 0.068 Uiso 1 1 calc R . . . .
C19 C 0.3496(4) 1.4078(4) 0.5832(4) 0.0348(17) Uani 1 1 d . . . . .
H19 H 0.2987 1.4002 0.5682 0.042 Uiso 1 1 calc R . . . .
C50 C 0.3770(5) 1.1093(4) 0.0073(5) 0.049(2) Uani 1 1 d . . . . .
H50 H 0.3625 1.1092 -0.0431 0.059 Uiso 1 1 calc R . . . .
C99 C 0.0145(5) 1.4065(5) 0.1279(5) 0.056(2) Uani 1 1 d . . . . .
H99 H 0.0662 1.4081 0.1445 0.068 Uiso 1 1 calc R . . . .
C55 C 0.2999(4) 0.8799(4) 0.1830(4) 0.0403(19) Uani 1 1 d . . . . .
H55 H 0.2869 0.8989 0.2175 0.048 Uiso 1 1 calc R . . . .
C91 C 0.2027(5) 1.0822(4) 0.4125(4) 0.043(2) Uani 1 1 d . . . . .
H91 H 0.1624 1.0555 0.3762 0.051 Uiso 1 1 calc R . . . .
C126 C -0.1947(4) 0.9569(4) 0.6473(4) 0.0358(18) Uani 1 1 d . . . . .
C98 C -0.0139(4) 1.4398(4) 0.1697(4) 0.0415(19) Uani 1 1 d . . . . .
H98 H 0.0183 1.4648 0.2132 0.050 Uiso 1 1 calc R . . . .
C120 C -0.0859(4) 1.1222(4) 0.6287(4) 0.0382(18) Uani 1 1 d . . . . .
H120 H -0.0676 1.1325 0.6789 0.046 Uiso 1 1 calc R . . . .
C69 C 0.1110(5) 1.4157(4) -0.2532(5) 0.055(2) Uani 1 1 d . . . . .
H69 H 0.1597 1.4247 -0.2450 0.067 Uiso 1 1 calc R . . . .
C62 C -0.1008(4) 1.5839(4) -0.1832(4) 0.0352(17) Uani 1 1 d . . . . .
H62 H -0.1404 1.5528 -0.1902 0.042 Uiso 1 1 calc R . . . .
C144 C -0.4905(4) 1.4068(4) 0.2378(3) 0.0338(17) Uani 1 1 d . . . . .
H144 H -0.5410 1.3955 0.2215 0.041 Uiso 1 1 calc R . . . .
C86 C 0.1575(5) 0.8270(5) 0.5640(5) 0.054(2) Uani 1 1 d . . . . .
H86 H 0.1440 0.7984 0.5934 0.065 Uiso 1 1 calc R . . . .
C53 C 0.4200(4) 1.1101(4) 0.1579(4) 0.0387(18) Uani 1 1 d . . . . .
H53 H 0.4342 1.1112 0.2083 0.046 Uiso 1 1 calc R . . . .
C129 C -0.1867(4) 0.8042(4) 0.6606(5) 0.050(2) Uani 1 1 d . . . . .
H129 H -0.1839 0.7530 0.6653 0.060 Uiso 1 1 calc R . . . .
C20 C 0.3788(5) 1.3839(5) 0.5383(4) 0.046(2) Uani 1 1 d . . . . .
H20 H 0.3474 1.3611 0.4932 0.056 Uiso 1 1 calc R . . . .
C24 C 0.5402(3) 1.0576(4) 0.9394(3) 0.0286(16) Uani 1 1 d . . . . .
H24A H 0.5299 1.0341 0.8930 0.034 Uiso 1 1 calc R . . . .
H24B H 0.5115 1.0322 0.9593 0.034 Uiso 1 1 calc R . . . .
C85 C 0.1477(4) 0.9024(5) 0.5608(4) 0.048(2) Uani 1 1 d . . . . .
H85 H 0.1275 0.9244 0.5883 0.058 Uiso 1 1 calc R . . . .
C17 C 0.3057(4) 1.6199(4) 0.7148(4) 0.0412(19) Uani 1 1 d . . . . .
H17 H 0.2778 1.5965 0.7340 0.049 Uiso 1 1 calc R . . . .
C30 C 0.6456(4) 0.9052(4) 0.9681(4) 0.047(2) Uani 1 1 d . . . . .
H30 H 0.6267 0.9219 0.9194 0.057 Uiso 1 1 calc R . . . .
C15 C 0.3435(4) 1.7319(4) 0.6788(4) 0.043(2) Uani 1 1 d . . . . .
H15 H 0.3406 1.7831 0.6739 0.052 Uiso 1 1 calc R . . . .
C29 C 0.6584(5) 0.8317(4) 0.9828(5) 0.059(3) Uani 1 1 d . . . . .
H29 H 0.6473 0.7987 0.9441 0.071 Uiso 1 1 calc R . . . .
C16 C 0.3043(5) 1.6961(5) 0.7080(4) 0.052(2) Uani 1 1 d . . . . .
H16 H 0.2758 1.7237 0.7237 0.062 Uiso 1 1 calc R . . . .
C52 C 0.4645(4) 1.1446(4) 0.1324(5) 0.050(2) Uani 1 1 d . . . . .
H52 H 0.5091 1.1678 0.1659 0.060 Uiso 1 1 calc R . . . .
C26 C 0.6896(4) 0.9299(4) 1.0964(4) 0.0400(19) Uani 1 1 d . . . . .
H26 H 0.7003 0.9627 1.1351 0.048 Uiso 1 1 calc R . . . .
C56 C 0.3059(5) 0.8045(4) 0.1774(4) 0.047(2) Uani 1 1 d . . . . .
H56 H 0.2963 0.7730 0.2077 0.056 Uiso 1 1 calc R . . . .
C57 C 0.3259(4) 0.7755(4) 0.1274(4) 0.043(2) Uani 1 1 d . . . . .
H57 H 0.3309 0.7246 0.1246 0.051 Uiso 1 1 calc R . . . .
C107 C -0.0663(5) 1.6865(4) 0.1708(4) 0.048(2) Uani 1 1 d . . . . .
H107 H -0.0306 1.7073 0.1600 0.057 Uiso 1 1 calc R . . . .
C135 C -0.4774(4) 1.6950(4) 0.2830(4) 0.047(2) Uani 1 1 d . . . . .
H135 H -0.4533 1.7171 0.2592 0.057 Uiso 1 1 calc R . . . .
C92 C 0.2546(5) 1.1163(5) 0.3959(5) 0.056(2) Uani 1 1 d . . . . .
H92 H 0.2485 1.1123 0.3481 0.067 Uiso 1 1 calc R . . . .
C138 C -0.5473(5) 1.6288(4) 0.3532(4) 0.051(2) Uani 1 1 d . . . . .
H138 H -0.5717 1.6065 0.3766 0.062 Uiso 1 1 calc R . . . .
C102 C -0.1377(5) 1.3985(4) 0.0815(4) 0.045(2) Uani 1 1 d . . . . .
H102 H -0.1892 1.3950 0.0656 0.054 Uiso 1 1 calc R . . . .
C106 C -0.1131(5) 1.7313(4) 0.1840(4) 0.046(2) Uani 1 1 d . . . . .
H106 H -0.1099 1.7823 0.1810 0.055 Uiso 1 1 calc R . . . .
C95 C 0.2719(4) 1.1296(4) 0.5380(4) 0.043(2) Uani 1 1 d . . . . .
H95 H 0.2784 1.1348 0.5859 0.052 Uiso 1 1 calc R . . . .
C104 C -0.1709(4) 1.6254(4) 0.2022(5) 0.052(2) Uani 1 1 d . . . . .
H104 H -0.2071 1.6050 0.2125 0.063 Uiso 1 1 calc R . . . .
C100 C -0.0316(7) 1.3716(5) 0.0630(6) 0.071(3) Uani 1 1 d . . . . .
H100 H -0.0118 1.3514 0.0344 0.086 Uiso 1 1 calc R . . . .
C137 C -0.5531(6) 1.7034(5) 0.3426(5) 0.065(3) Uani 1 1 d . . . . .
H137 H -0.5803 1.7317 0.3594 0.078 Uiso 1 1 calc R . . . .
C127 C -0.2112(5) 0.9220(5) 0.6985(4) 0.050(2) Uani 1 1 d . . . . .
H127 H -0.2243 0.9498 0.7287 0.060 Uiso 1 1 calc R . . . .
C128 C -0.2078(5) 0.8452(5) 0.7039(5) 0.062(3) Uani 1 1 d . . . . .
H128 H -0.2200 0.8216 0.7370 0.074 Uiso 1 1 calc R . . . .
C105 C -0.1642(5) 1.7016(5) 0.2014(5) 0.063(3) Uani 1 1 d . . . . .
H105 H -0.1944 1.7320 0.2128 0.076 Uiso 1 1 calc R . . . .
C72 C -0.0335(4) 1.3870(4) -0.2773(4) 0.043(2) Uani 1 1 d . . . . .
H72 H -0.0821 1.3765 -0.2857 0.052 Uiso 1 1 calc R . . . .
C101 C -0.1075(7) 1.3663(5) 0.0398(5) 0.066(3) Uani 1 1 d . . . . .
H101 H -0.1389 1.3412 -0.0039 0.079 Uiso 1 1 calc R . . . .
C93 C 0.3138(5) 1.1550(5) 0.4481(6) 0.066(3) Uani 1 1 d . . . . .
H93 H 0.3485 1.1762 0.4361 0.079 Uiso 1 1 calc R . . . .
C94 C 0.3229(5) 1.1633(5) 0.5180(6) 0.061(3) Uani 1 1 d . . . . .
H94 H 0.3630 1.1913 0.5529 0.073 Uiso 1 1 calc R . . . .
C70 C 0.0604(6) 1.3805(6) -0.3162(5) 0.067(3) Uani 1 1 d . . . . .
H70 H 0.0747 1.3667 -0.3513 0.080 Uiso 1 1 calc R . . . .
C71 C -0.0114(6) 1.3651(5) -0.3290(4) 0.064(3) Uani 1 1 d . . . . .
H71 H -0.0450 1.3401 -0.3720 0.077 Uiso 1 1 calc R . . . .

loop_
_atom_site_aniso_label
_atom_site_aniso_U_11
_atom_site_aniso_U_22
_atom_site_aniso_U_33
_atom_site_aniso_U_23
_atom_site_aniso_U_13
_atom_site_aniso_U_12
P3 0.0226(8) 0.0186(8) 0.0249(8) 0.0020(7) 0.0096(7) 0.0024(7)
S4 0.0259(9) 0.0311(9) 0.0333(9) 0.0015(8) 0.0119(8) -0.0019(7)
S3 0.0341(9) 0.0335(9) 0.0270(8) -0.0029(8) 0.0128(8) -0.0010(8)
P4 0.0230(8) 0.0191(8) 0.0255(8) 0.0031(7) 0.0098(7) 0.0010(7)
P2 0.0221(8) 0.0226(9) 0.0253(8) 0.0020(7) 0.0074(7) -0.0008(7)
S8 0.0264(9) 0.0403(11) 0.0368(9) 0.0002(9) 0.0102(8) -0.0054(8)
P8 0.0244(9) 0.0242(9) 0.0230(8) -0.0004(7) 0.0092(7) 0.0001(7)
P1 0.0241(9) 0.0268(9) 0.0240(8) 0.0025(7) 0.0108(7) 0.0002(7)
S2 0.0331(9) 0.0370(10) 0.0256(8) -0.0020(8) 0.0081(8) -0.0017(8)
S5 0.0331(10) 0.0422(11) 0.0302(9) -0.0044(8) 0.0129(8) -0.0006(8)
P6 0.0277(9) 0.0231(9) 0.0267(9) 0.0019(7) 0.0109(8) -0.0004(7)
P5 0.0240(8) 0.0263(10) 0.0272(9) 0.0037(7) 0.0106(7) 0.0032(7)
P7 0.0305(9) 0.0266(9) 0.0291(9) 0.0013(8) 0.0138(8) 0.0019(8)
S1 0.0266(9) 0.0508(12) 0.0320(9) 0.0016(9) 0.0122(8) -0.0068(9)
S7 0.0543(12) 0.0513(13) 0.0335(10) -0.0079(9) 0.0203(9) 0.0005(10)
S6 0.0296(10) 0.0500(13) 0.0579(12) 0.0054(11) 0.0142(9) -0.0079(9)
N1 0.024(3) 0.025(3) 0.020(3) 0.000(2) 0.007(2) 0.000(2)
N14 0.024(3) 0.026(3) 0.021(3) 0.002(2) 0.008(2) 0.000(2)
N7 0.019(3) 0.015(3) 0.032(3) -0.002(2) 0.002(2) -0.003(2)
N5 0.024(3) 0.026(3) 0.029(3) -0.002(2) 0.009(2) 0.000(2)
N2 0.021(3) 0.031(3) 0.030(3) -0.005(3) 0.011(3) 0.001(2)
N13 0.023(3) 0.029(3) 0.024(3) 0.001(2) 0.010(2) -0.003(2)
N9 0.028(3) 0.020(3) 0.029(3) -0.002(2) 0.007(3) 0.001(2)
N11 0.026(3) 0.021(3) 0.024(3) -0.005(2) 0.001(2) 0.001(2)
N15 0.026(3) 0.023(3) 0.030(3) -0.001(2) 0.007(3) -0.001(2)
N10 0.037(3) 0.029(3) 0.020(3) -0.001(2) 0.008(3) 0.002(3)
N16 0.030(3) 0.017(3) 0.023(3) -0.001(2) 0.007(2) -0.006(2)
N12 0.035(3) 0.021(3) 0.022(3) 0.000(2) 0.004(3) -0.003(2)
N4 0.022(3) 0.020(3) 0.027(3) -0.003(2) 0.006(2) -0.003(2)
N6 0.024(3) 0.020(3) 0.028(3) 0.002(2) 0.001(3) -0.001(2)
N3 0.031(3) 0.023(3) 0.023(3) 0.002(2) 0.006(2) -0.004(2)
N8 0.023(3) 0.016(3) 0.029(3) 0.001(2) 0.003(2) 0.000(2)
C2 0.019(3) 0.024(3) 0.023(3) 0.005(3) 0.010(3) -0.002(3)
C115 0.022(3) 0.025(3) 0.021(3) 0.000(3) 0.012(3) -0.004(3)
C3 0.029(3) 0.015(3) 0.028(3) -0.001(3) 0.013(3) 0.001(3)
C74 0.026(3) 0.025(3) 0.021(3) -0.002(3) 0.012(3) -0.004(3)
C111 0.032(4) 0.023(3) 0.028(3) -0.004(3) 0.020(3) -0.002(3)
C118 0.029(4) 0.033(4) 0.014(3) 0.001(3) 0.005(3) 0.001(3)
C38 0.023(3) 0.022(3) 0.023(3) 0.002(3) 0.009(3) 0.000(3)
C8 0.026(3) 0.027(4) 0.028(3) -0.005(3) 0.011(3) -0.003(3)
C4 0.031(4) 0.022(3) 0.025(3) -0.009(3) 0.012(3) -0.004(3)
C5 0.029(4) 0.031(4) 0.021(3) 0.002(3) 0.009(3) 0.004(3)
C80 0.032(4) 0.025(4) 0.031(4) 0.000(3) 0.011(3) -0.002(3)
C79 0.024(3) 0.022(3) 0.023(3) -0.001(3) 0.007(3) -0.002(3)
C73 0.028(3) 0.018(3) 0.022(3) 0.000(3) 0.012(3) 0.001(3)
C39 0.028(4) 0.020(3) 0.033(4) 0.001(3) 0.013(3) 0.000(3)
C46 0.022(3) 0.021(3) 0.029(3) 0.003(3) 0.011(3) 0.001(3)
C110 0.022(3) 0.026(4) 0.024(3) -0.004(3) 0.014(3) -0.002(3)
C116 0.028(3) 0.022(3) 0.025(3) -0.002(3) 0.014(3) 0.001(3)
C59 0.056(5) 0.022(4) 0.053(4) 0.006(3) 0.039(4) 0.007(3)
C6 0.020(3) 0.023(3) 0.021(3) 0.004(3) 0.013(3) 0.001(3)
C10 0.024(4) 0.035(4) 0.029(4) -0.006(3) 0.004(3) -0.003(3)
C89 0.054(5) 0.037(4) 0.050(4) 0.011(4) 0.040(4) 0.006(4)
C142 0.049(5) 0.031(4) 0.036(4) 0.001(3) 0.024(4) 0.009(4)
C133 0.027(3) 0.026(3) 0.019(3) 0.003(3) 0.008(3) 0.005(3)
C9 0.025(3) 0.036(4) 0.033(4) -0.009(3) 0.014(3) -0.008(3)
C131 0.049(4) 0.028(4) 0.050(4) 0.004(3) 0.030(4) 0.005(3)
C113 0.022(3) 0.033(4) 0.037(4) -0.003(3) 0.006(3) -0.001(3)
C7 0.019(3) 0.031(4) 0.022(3) -0.001(3) 0.011(3) -0.005(3)
C23 0.034(4) 0.022(3) 0.043(4) 0.002(3) 0.022(3) 0.001(3)
C141 0.037(4) 0.027(4) 0.042(4) 0.006(3) 0.023(3) 0.005(3)
C54 0.022(3) 0.022(3) 0.030(3) 0.003(3) 0.010(3) -0.003(3)
C123 0.051(5) 0.030(4) 0.049(5) 0.009(4) 0.029(4) 0.012(4)
C41 0.021(3) 0.025(4) 0.034(4) 0.002(3) 0.006(3) -0.002(3)
C114 0.020(3) 0.022(3) 0.022(3) 0.001(3) 0.012(3) 0.000(3)
C40 0.019(3) 0.026(4) 0.035(4) -0.002(3) 0.010(3) -0.007(3)
C134 0.060(5) 0.026(4) 0.063(5) 0.007(4) 0.048(4) 0.010(4)
C45 0.034(4) 0.020(3) 0.039(4) 0.000(3) 0.012(3) -0.002(3)
C84 0.017(3) 0.032(4) 0.029(3) 0.007(3) 0.012(3) 0.000(3)
C82 0.043(4) 0.033(4) 0.021(3) -0.001(3) 0.004(3) 0.001(3)
C81 0.046(4) 0.031(4) 0.026(4) -0.002(3) 0.006(3) -0.008(3)
C37 0.027(4) 0.019(3) 0.023(3) 0.004(3) 0.010(3) -0.005(3)
C117 0.025(3) 0.029(4) 0.023(3) -0.005(3) 0.009(3) -0.003(3)
C77 0.030(4) 0.033(4) 0.030(4) -0.001(3) 0.004(3) -0.001(3)
C76 0.032(4) 0.031(4) 0.030(4) -0.008(3) 0.005(3) -0.001(3)
C112 0.028(4) 0.037(4) 0.036(4) -0.007(3) 0.013(3) -0.013(3)
C132 0.021(3) 0.020(3) 0.024(3) 0.001(3) 0.008(3) -0.001(3)
C32 0.025(3) 0.021(3) 0.035(4) 0.002(3) 0.012(3) 0.001(3)
C108 0.060(5) 0.023(4) 0.058(5) -0.001(4) 0.046(4) 0.001(4)
C35 0.027(4) 0.037(4) 0.043(4) 0.000(3) 0.019(3) -0.006(3)
C47 0.023(3) 0.015(3) 0.029(3) 0.000(3) 0.009(3) 0.001(3)
C18 0.029(3) 0.018(3) 0.031(3) 0.006(3) 0.013(3) 0.002(3)
C87 0.033(4) 0.026(4) 0.061(5) 0.009(4) 0.020(4) 0.003(3)
C122 0.048(5) 0.028(4) 0.070(6) 0.014(4) 0.041(4) 0.011(4)
C75 0.035(4) 0.023(4) 0.032(4) -0.008(3) 0.005(3) 0.007(3)
C11 0.023(3) 0.023(4) 0.027(3) -0.002(3) 0.011(3) -0.002(3)
C109 0.024(3) 0.021(3) 0.021(3) -0.001(3) 0.013(3) -0.003(3)
C42 0.023(3) 0.024(3) 0.027(3) 0.002(3) 0.009(3) 0.000(3)
C140 0.031(4) 0.025(4) 0.029(3) -0.005(3) 0.012(3) 0.000(3)
C97 0.044(4) 0.025(4) 0.023(3) 0.003(3) 0.018(3) 0.006(3)
C48 0.030(4) 0.018(3) 0.045(4) 0.005(3) 0.023(3) 0.003(3)
C88 0.055(5) 0.028(4) 0.065(5) 0.002(4) 0.043(4) 0.004(4)
C60 0.027(3) 0.011(3) 0.029(3) 0.002(3) 0.010(3) -0.004(3)
C13 0.050(4) 0.029(4) 0.043(4) 0.003(3) 0.027(4) 0.007(4)
C31 0.025(3) 0.021(3) 0.027(3) 0.003(3) 0.012(3) 0.001(3)
C44 0.031(4) 0.025(4) 0.031(4) 0.001(3) 0.002(3) -0.007(3)
C34 0.040(4) 0.033(4) 0.044(4) 0.003(4) 0.027(4) 0.000(3)
C103 0.029(3) 0.020(3) 0.027(3) 0.002(3) 0.010(3) 0.005(3)
C61 0.032(4) 0.019(3) 0.027(3) 0.001(3) 0.013(3) 0.005(3)
C36 0.031(4) 0.034(4) 0.031(4) -0.002(3) 0.009(3) -0.004(3)
C33 0.039(4) 0.033(4) 0.024(3) 0.002(3) 0.014(3) 0.004(3)
C125 0.034(4) 0.022(3) 0.033(4) 0.003(3) 0.017(3) 0.006(3)
C78 0.023(3) 0.027(4) 0.025(3) 0.004(3) 0.009(3) 0.000(3)
C58 0.056(5) 0.026(4) 0.072(6) 0.000(4) 0.046(4) 0.000(4)
C143 0.049(5) 0.038(4) 0.030(4) -0.007(3) 0.020(4) 0.005(4)
C1 0.022(3) 0.023(3) 0.028(3) -0.002(3) 0.013(3) 0.002(3)
C124 0.032(4) 0.030(4) 0.034(4) 0.003(3) 0.015(3) 0.003(3)
C90 0.033(4) 0.019(3) 0.046(4) 0.012(3) 0.021(3) 0.009(3)
C119 0.028(3) 0.020(3) 0.034(4) 0.000(3) 0.015(3) -0.001(3)
C96 0.030(4) 0.020(3) 0.031(3) 0.000(3) 0.011(3) 0.002(3)
C12 0.034(4) 0.030(4) 0.018(3) -0.003(3) 0.010(3) 0.004(3)
C27 0.045(4) 0.037(5) 0.054(5) 0.014(4) 0.029(4) 0.010(4)
C139 0.030(3) 0.024(3) 0.023(3) 0.004(3) 0.011(3) 0.005(3)
C21 0.063(5) 0.038(5) 0.057(5) 0.003(4) 0.044(5) 0.009(4)
C64 0.067(6) 0.017(4) 0.041(4) 0.001(3) 0.018(4) 0.010(4)
C49 0.049(5) 0.031(4) 0.041(4) 0.006(3) 0.025(4) 0.005(3)
C22 0.039(4) 0.028(4) 0.058(5) 0.012(4) 0.031(4) 0.008(3)
C25 0.029(4) 0.025(4) 0.040(4) 0.005(3) 0.015(3) -0.001(3)
C66 0.038(4) 0.019(4) 0.063(5) 0.007(4) 0.019(4) 0.001(3)
C65 0.049(5) 0.023(4) 0.064(5) 0.001(4) 0.009(4) -0.001(4)
C68 0.049(4) 0.026(4) 0.062(5) 0.011(4) 0.039(4) 0.007(4)
C130 0.051(5) 0.026(4) 0.057(5) 0.003(4) 0.026(4) 0.008(4)
C28 0.051(5) 0.018(4) 0.078(6) 0.012(4) 0.027(5) 0.000(3)
C63 0.052(5) 0.039(5) 0.046(4) 0.006(4) 0.030(4) 0.021(4)
C14 0.067(5) 0.024(4) 0.057(5) 0.007(4) 0.038(4) 0.009(4)
C136 0.074(6) 0.023(4) 0.041(4) 0.005(3) 0.032(4) 0.012(4)
C43 0.029(4) 0.031(4) 0.032(4) -0.003(3) -0.002(3) -0.007(3)
C83 0.031(3) 0.025(4) 0.031(4) -0.005(3) 0.010(3) 0.002(3)
C121 0.034(4) 0.037(5) 0.071(6) 0.002(4) 0.026(4) -0.001(4)
C67 0.039(4) 0.023(4) 0.035(4) 0.008(3) 0.019(3) 0.010(3)
C51 0.065(6) 0.037(5) 0.097(7) 0.019(5) 0.062(6) 0.008(4)
C19 0.033(4) 0.035(4) 0.036(4) -0.006(3) 0.016(3) 0.000(3)
C50 0.068(6) 0.039(5) 0.062(5) 0.016(4) 0.048(5) 0.015(4)
C99 0.075(6) 0.045(5) 0.069(6) 0.017(5) 0.051(5) 0.030(5)
C55 0.068(5) 0.021(4) 0.041(4) 0.005(3) 0.033(4) 0.004(4)
C91 0.057(5) 0.034(4) 0.050(5) 0.012(4) 0.035(4) 0.017(4)
C126 0.026(4) 0.028(4) 0.045(4) 0.006(3) 0.011(3) 0.001(3)
C98 0.052(5) 0.035(4) 0.047(4) 0.009(4) 0.032(4) 0.011(4)
C120 0.036(4) 0.034(4) 0.043(4) -0.007(4) 0.017(4) -0.001(3)
C69 0.074(6) 0.037(5) 0.085(7) 0.024(5) 0.063(6) 0.023(4)
C62 0.041(4) 0.032(4) 0.039(4) 0.010(3) 0.024(4) 0.010(3)
C144 0.033(4) 0.036(4) 0.027(3) 0.001(3) 0.010(3) -0.001(3)
C86 0.067(6) 0.036(5) 0.085(6) 0.024(5) 0.058(5) 0.010(4)
C53 0.036(4) 0.030(4) 0.057(5) 0.009(4) 0.028(4) 0.003(3)
C129 0.046(5) 0.028(4) 0.063(6) 0.008(4) 0.016(4) 0.001(4)
C20 0.054(5) 0.048(5) 0.042(4) -0.007(4) 0.027(4) 0.002(4)
C24 0.024(3) 0.028(4) 0.025(3) -0.005(3) 0.005(3) -0.002(3)
C85 0.052(5) 0.047(5) 0.062(5) 0.015(4) 0.040(4) 0.012(4)
C17 0.050(4) 0.042(5) 0.043(4) 0.001(4) 0.032(4) 0.007(4)
C30 0.067(5) 0.027(4) 0.039(4) 0.002(4) 0.019(4) -0.007(4)
C15 0.063(5) 0.023(4) 0.041(4) 0.001(3) 0.022(4) 0.012(4)
C29 0.083(7) 0.026(4) 0.054(5) -0.003(4) 0.022(5) -0.007(4)
C16 0.062(5) 0.042(5) 0.056(5) 0.000(4) 0.032(5) 0.023(4)
C52 0.044(5) 0.036(5) 0.074(6) 0.016(4) 0.031(4) 0.001(4)
C26 0.041(4) 0.038(4) 0.047(4) 0.009(4) 0.025(4) 0.005(4)
C56 0.079(6) 0.025(4) 0.055(5) 0.006(4) 0.047(5) 0.003(4)
C57 0.049(5) 0.022(4) 0.057(5) 0.005(4) 0.025(4) 0.007(3)
C107 0.070(6) 0.029(4) 0.066(5) 0.001(4) 0.051(5) -0.003(4)
C135 0.064(5) 0.035(4) 0.067(5) 0.006(4) 0.051(5) 0.005(4)
C92 0.080(6) 0.042(5) 0.076(6) 0.029(5) 0.061(6) 0.025(5)
C138 0.075(6) 0.041(5) 0.068(5) 0.018(4) 0.059(5) 0.016(4)
C102 0.068(5) 0.030(4) 0.035(4) 0.002(3) 0.024(4) 0.000(4)
C106 0.065(5) 0.021(4) 0.055(5) 0.006(4) 0.031(4) 0.009(4)
C95 0.035(4) 0.037(4) 0.056(5) 0.010(4) 0.020(4) 0.005(4)
C104 0.055(5) 0.026(4) 0.097(7) 0.015(4) 0.054(5) 0.009(4)
C100 0.128(9) 0.046(6) 0.070(7) 0.023(5) 0.072(7) 0.046(6)
C137 0.118(8) 0.038(5) 0.087(7) 0.013(5) 0.087(6) 0.028(5)
C127 0.066(5) 0.044(5) 0.053(5) 0.010(4) 0.040(4) 0.006(4)
C128 0.090(7) 0.035(5) 0.073(6) 0.021(5) 0.050(6) 0.005(5)
C105 0.079(6) 0.030(5) 0.114(8) 0.007(5) 0.072(6) 0.016(4)
C72 0.044(4) 0.048(5) 0.038(4) 0.000(4) 0.021(4) 0.015(4)
C101 0.133(9) 0.029(5) 0.039(5) -0.001(4) 0.043(6) 0.013(6)
C93 0.063(6) 0.053(6) 0.111(8) 0.044(6) 0.066(6) 0.019(5)
C94 0.044(5) 0.043(5) 0.095(7) 0.024(5) 0.033(5) 0.000(4)
C70 0.099(8) 0.073(7) 0.062(6) 0.023(5) 0.065(6) 0.044(6)
C71 0.083(7) 0.071(7) 0.033(4) -0.003(4) 0.025(5) 0.023(6)

loop_
_atom_type_symbol
_atom_type_description
_atom_type_scat_dispersion_real
_atom_type_scat_dispersion_imag
_atom_type_scat_source
C C 0.0033 0.0016 'International Tables Vol C Tables 4.2.6.8 and 6.1.1.4'
H H 0.0000 0.0000 'International Tables Vol C Tables 4.2.6.8 and 6.1.1.4'
N N 0.0061 0.0033 'International Tables Vol C Tables 4.2.6.8 and 6.1.1.4'
P P 0.1023 0.0942 'International Tables Vol C Tables 4.2.6.8 and 6.1.1.4'
S S 0.1246 0.1234 'International Tables Vol C Tables 4.2.6.8 and 6.1.1.4'

loop_
_geom_angle_atom_site_label_1
_geom_angle_atom_site_label_2
_geom_angle_atom_site_label_3
_geom_angle
_geom_angle_site_symmetry_1
_geom_angle_site_symmetry_3
_geom_angle_publ_flag
C60 P3 S4 111.2(2) . . ?
C61 P3 S4 114.4(2) . . ?
C61 P3 C60 103.3(3) . . ?
C67 P3 S4 114.1(2) . . ?
C67 P3 C60 106.6(3) . . ?
C67 P3 C61 106.5(3) . . ?
C54 P4 S3 114.3(2) . . ?
C54 P4 C47 102.6(3) . . ?
C47 P4 S3 112.1(2) . . ?
C48 P4 S3 114.0(2) . . ?
C48 P4 C54 107.5(3) . . ?
C48 P4 C47 105.2(3) . . ?
C31 P2 S2 114.0(2) . . ?
C31 P2 C24 107.5(3) . . ?
C25 P2 S2 114.7(2) . . ?
C25 P2 C31 105.1(3) . . ?
C25 P2 C24 104.2(3) . . ?
C24 P2 S2 110.6(2) . . ?
C133 P8 S8 114.4(2) . . ?
C133 P8 C132 104.2(3) . . ?
C133 P8 C139 106.3(3) . . ?
C132 P8 S8 110.6(2) . . ?
C132 P8 C139 106.0(3) . . ?
C139 P8 S8 114.6(2) . . ?
C18 P1 S1 113.8(2) . . ?
C18 P1 C11 107.4(3) . . ?
C18 P1 C12 106.3(3) . . ?
C11 P1 S1 111.2(2) . . ?
C12 P1 S1 114.4(2) . . ?
C12 P1 C11 102.9(3) . . ?
C97 P6 S6 113.5(2) . . ?
C97 P6 C96 106.3(3) . . ?
C103 P6 S6 114.1(2) . . ?
C103 P6 C97 108.1(3) . . ?
C103 P6 C96 101.0(3) . . ?
C96 P6 S6 112.8(3) . . ?
C84 P5 S5 114.5(2) . . ?
C84 P5 C83 103.7(3) . . ?
C90 P5 S5 113.5(3) . . ?
C90 P5 C84 107.9(3) . . ?
C90 P5 C83 105.3(3) . . ?
C83 P5 S5 111.1(2) . . ?
C125 P7 S7 113.6(2) . . ?
C125 P7 C119 106.4(3) . . ?
C119 P7 S7 112.7(2) . . ?
C126 P7 S7 114.7(3) . . ?
C126 P7 C125 107.1(3) . . ?
C126 P7 C119 101.5(3) . . ?
C5 N1 C1 120.7(6) . . ?
C118 N14 C114 120.8(5) . . ?
C38 N7 H7 118.9 . . ?
C38 N7 C47 122.2(5) . . ?
C47 N7 H7 118.9 . . ?
C41 N5 C37 120.1(6) . . ?
C10 N2 C6 120.4(6) . . ?
C113 N13 C109 120.9(6) . . ?
C77 N9 C73 121.3(6) . . ?
C74 N11 H11 118.7 . . ?
C74 N11 C83 122.6(5) . . ?
C83 N11 H11 118.7 . . ?
C110 N15 H15A 118.6 . . ?
C110 N15 C119 122.7(5) . . ?
C119 N15 H15A 118.6 . . ?
C82 N10 C78 120.2(6) . . ?
C115 N16 H16A 118.5 . . ?
C115 N16 C132 123.1(5) . . ?
C132 N16 H16A 118.5 . . ?
C79 N12 H12 118.9 . . ?
C79 N12 C96 122.2(5) . . ?
C96 N12 H12 118.9 . . ?
C7 N4 H4 118.8 . . ?
C7 N4 C24 122.4(5) . . ?
C24 N4 H4 118.8 . . ?
C43 N6 C42 119.9(6) . . ?
C2 N3 H3 119.6 . . ?
C2 N3 C11 120.8(5) . . ?
C11 N3 H3 119.6 . . ?
C46 N8 H8 119.3 . . ?
C46 N8 C60 121.4(5) . . ?
C60 N8 H8 119.3 . . ?
N3 C2 C3 121.9(6) . . ?
N3 C2 C1 120.7(5) . . ?
C3 C2 C1 117.4(5) . . ?
N16 C115 C116 121.5(6) . . ?
N16 C115 C114 121.8(5) . . ?
C116 C115 C114 116.6(5) . . ?
C2 C3 H3A 119.4 . . ?
C4 C3 C2 121.2(6) . . ?
C4 C3 H3A 119.4 . . ?
N11 C74 C73 121.1(5) . . ?
N11 C74 C75 121.6(6) . . ?
C75 C74 C73 117.3(5) . . ?
C110 C111 H111 119.8 . . ?
C112 C111 H111 119.8 . . ?
C112 C111 C110 120.3(6) . . ?
N14 C118 H118 118.9 . . ?
N14 C118 C117 122.2(6) . . ?
C117 C118 H118 118.9 . . ?
N7 C38 C39 121.7(6) . . ?
N7 C38 C37 121.4(5) . . ?
C39 C38 C37 116.9(5) . . ?
C9 C8 H8A 119.7 . . ?
C9 C8 C7 120.5(6) . . ?
C7 C8 H8A 119.7 . . ?
C3 C4 H4A 121.0 . . ?
C3 C4 C5 118.0(6) . . ?
C5 C4 H4A 121.0 . . ?
N1 C5 C4 122.5(6) . . ?
N1 C5 H5 118.8 . . ?
C4 C5 H5 118.8 . . ?
C79 C80 H80 119.9 . . ?
C81 C80 H80 119.9 . . ?
C81 C80 C79 120.2(6) . . ?
N12 C79 C80 120.4(6) . . ?
N12 C79 C78 122.1(5) . . ?
C80 C79 C78 117.4(5) . . ?
N9 C73 C74 119.7(5) . . ?
N9 C73 C78 116.6(5) . . ?
C74 C73 C78 123.7(5) . . ?
C38 C39 H39 119.6 . . ?
C40 C39 C38 120.8(6) . . ?
C40 C39 H39 119.6 . . ?
N8 C46 C45 121.2(6) . . ?
N8 C46 C42 121.4(5) . . ?
C45 C46 C42 117.3(5) . . ?
N15 C110 C111 121.0(6) . . ?
N15 C110 C109 122.0(5) . . ?
C111 C110 C109 117.0(5) . . ?
C115 C116 H116 119.7 . . ?
C117 C116 C115 120.7(6) . . ?
C117 C116 H116 119.7 . . ?
C54 C59 H59 119.8 . . ?
C54 C59 C58 120.3(7) . . ?
C58 C59 H59 119.8 . . ?
N2 C6 C7 120.7(5) . . ?
N2 C6 C1 116.3(5) . . ?
C7 C6 C1 122.9(5) . . ?
N2 C10 H10 119.0 . . ?
N2 C10 C9 121.9(6) . . ?
C9 C10 H10 119.0 . . ?
C84 C89 H89 119.2 . . ?
C84 C89 C88 121.6(7) . . ?
C88 C89 H89 119.2 . . ?
C141 C142 H142 119.4 . . ?
C143 C142 H142 119.4 . . ?
C143 C142 C141 121.2(7) . . ?
C134 C133 P8 123.0(5) . . ?
C134 C133 C138 117.7(7) . . ?
C138 C133 P8 119.3(6) . . ?
C8 C9 H9 120.3 . . ?
C10 C9 C8 119.4(6) . . ?
C10 C9 H9 120.3 . . ?
C130 C131 H131 119.5 . . ?
C126 C131 H131 119.5 . . ?
C126 C131 C130 121.0(8) . . ?
N13 C113 H113 118.9 . . ?
N13 C113 C112 122.3(6) . . ?
C112 C113 H113 118.9 . . ?
N4 C7 C8 121.8(6) . . ?
N4 C7 C6 121.4(5) . . ?
C8 C7 C6 116.7(5) . . ?
C18 C23 H23 119.9 . . ?
C18 C23 C22 120.2(6) . . ?
C22 C23 H23 119.9 . . ?
C142 C141 H141 120.5 . . ?
C142 C141 C140 119.1(7) . . ?
C140 C141 H141 120.5 . . ?
C59 C54 P4 122.7(5) . . ?
C59 C54 C55 118.6(6) . . ?
C55 C54 P4 118.6(5) . . ?
C122 C123 H123 119.9 . . ?
C122 C123 C124 120.2(7) . . ?
C124 C123 H123 119.9 . . ?
N5 C41 H41 119.1 . . ?
N5 C41 C40 121.9(6) . . ?
C40 C41 H41 119.1 . . ?
N14 C114 C115 120.3(5) . . ?
N14 C114 C109 116.4(5) . . ?
C115 C114 C109 123.3(5) . . ?
C39 C40 C41 119.1(6) . . ?
C39 C40 H40 120.5 . . ?
C41 C40 H40 120.5 . . ?
C133 C134 H134 119.1 . . ?
C133 C134 C135 121.8(7) . . ?
C135 C134 H134 119.1 . . ?
C46 C45 H45 120.0 . . ?
C44 C45 C46 119.9(6) . . ?
C44 C45 H45 120.0 . . ?
C89 C84 P5 122.2(5) . . ?
C85 C84 P5 119.6(6) . . ?
C85 C84 C89 118.2(7) . . ?
N10 C82 H82 118.8 . . ?
N10 C82 C81 122.4(6) . . ?
C81 C82 H82 118.8 . . ?
C80 C81 H81 120.6 . . ?
C82 C81 C80 118.8(6) . . ?
C82 C81 H81 120.6 . . ?
N5 C37 C38 121.2(5) . . ?
N5 C37 C42 115.2(5) . . ?
C38 C37 C42 123.6(5) . . ?
C118 C117 C116 119.2(6) . . ?
C118 C117 H117 120.4 . . ?
C116 C117 H117 120.4 . . ?
N9 C77 H77 118.9 . . ?
N9 C77 C76 122.3(6) . . ?
C76 C77 H77 118.9 . . ?
C77 C76 H76 120.8 . . ?
C75 C76 C77 118.4(6) . . ?
C75 C76 H76 120.8 . . ?
C111 C112 H112 120.5 . . ?
C113 C112 C111 119.1(6) . . ?
C113 C112 H112 120.5 . . ?
P8 C132 H13A 109.9 . . ?
P8 C132 H13B 109.9 . . ?
N16 C132 P8 109.1(4) . . ?
N16 C132 H13A 109.9 . . ?
N16 C132 H13B 109.9 . . ?
H13A C132 H13B 108.3 . . ?
C31 C32 H32 120.0 . . ?
C33 C32 H32 120.0 . . ?
C33 C32 C31 120.0(6) . . ?
C103 C108 H108 119.6 . . ?
C107 C108 H108 119.6 . . ?
C107 C108 C103 120.8(7) . . ?
C34 C35 H35 120.1 . . ?
C34 C35 C36 119.8(6) . . ?
C36 C35 H35 120.1 . . ?
P4 C47 H47A 109.7 . . ?
P4 C47 H47B 109.7 . . ?
N7 C47 P4 109.8(4) . . ?
N7 C47 H47A 109.7 . . ?
N7 C47 H47B 109.7 . . ?
H47A C47 H47B 108.2 . . ?
C23 C18 P1 121.9(5) . . ?
C19 C18 P1 119.6(5) . . ?
C19 C18 C23 118.5(7) . . ?
C88 C87 H87 119.9 . . ?
C88 C87 C86 120.2(7) . . ?
C86 C87 H87 119.9 . . ?
C123 C122 H122 120.2 . . ?
C123 C122 C121 119.5(8) . . ?
C121 C122 H122 120.2 . . ?
C74 C75 H75 119.5 . . ?
C76 C75 C74 120.9(6) . . ?
C76 C75 H75 119.5 . . ?
P1 C11 H11A 109.8 . . ?
P1 C11 H11B 109.8 . . ?
N3 C11 P1 109.5(4) . . ?
N3 C11 H11A 109.8 . . ?
N3 C11 H11B 109.8 . . ?
H11A C11 H11B 108.2 . . ?
N13 C109 C110 120.3(5) . . ?
N13 C109 C114 116.1(5) . . ?
C110 C109 C114 123.6(5) . . ?
N6 C42 C46 121.0(5) . . ?
N6 C42 C37 115.6(5) . . ?
C46 C42 C37 123.4(5) . . ?
C141 C140 H140 119.6 . . ?
C141 C140 C139 120.8(6) . . ?
C139 C140 H140 119.6 . . ?
C98 C97 P6 122.0(5) . . ?
C102 C97 P6 118.8(6) . . ?
C102 C97 C98 119.1(7) . . ?
C49 C48 P4 122.1(5) . . ?
C49 C48 C53 119.4(7) . . ?
C53 C48 P4 118.5(6) . . ?
C89 C88 H88 120.5 . . ?
C87 C88 C89 119.0(8) . . ?
C87 C88 H88 120.5 . . ?
P3 C60 H60A 110.1 . . ?
P3 C60 H60B 110.1 . . ?
N8 C60 P3 108.2(4) . . ?
N8 C60 H60A 110.1 . . ?
N8 C60 H60B 110.1 . . ?
H60A C60 H60B 108.4 . . ?
C12 C13 H13 119.2 . . ?
C12 C13 C14 121.7(8) . . ?
C14 C13 H13 119.2 . . ?
C32 C31 P2 121.9(5) . . ?
C36 C31 P2 118.3(5) . . ?
C36 C31 C32 119.7(6) . . ?
C45 C44 H44 120.5 . . ?
C45 C44 C43 119.0(6) . . ?
C43 C44 H44 120.5 . . ?
C35 C34 H34 119.4 . . ?
C33 C34 C35 121.2(7) . . ?
C33 C34 H34 119.4 . . ?
C108 C103 P6 123.0(5) . . ?
C104 C103 P6 118.9(6) . . ?
C104 C103 C108 117.9(6) . . ?
C66 C61 P3 120.9(5) . . ?
C66 C61 C62 119.1(6) . . ?
C62 C61 P3 120.0(5) . . ?
C35 C36 H36 120.1 . . ?
C31 C36 C35 119.9(6) . . ?
C31 C36 H36 120.1 . . ?
C32 C33 H33 120.2 . . ?
C34 C33 C32 119.6(6) . . ?
C34 C33 H33 120.2 . . ?
C124 C125 P7 122.4(5) . . ?
C124 C125 C120 119.1(7) . . ?
C120 C125 P7 118.4(5) . . ?
N10 C78 C79 121.0(6) . . ?
N10 C78 C73 115.6(5) . . ?
C79 C78 C73 123.4(5) . . ?
C59 C58 H58 119.7 . . ?
C57 C58 C59 120.7(8) . . ?
C57 C58 H58 119.7 . . ?
C142 C143 H143 120.0 . . ?
C142 C143 C144 120.1(7) . . ?
C144 C143 H143 120.0 . . ?
N1 C1 C2 120.2(5) . . ?
N1 C1 C6 116.1(5) . . ?
C2 C1 C6 123.7(5) . . ?
C123 C124 H124 119.8 . . ?
C125 C124 C123 120.3(7) . . ?
C125 C124 H124 119.8 . . ?
C91 C90 P5 121.8(6) . . ?
C95 C90 P5 118.6(6) . . ?
C95 C90 C91 119.6(7) . . ?
P7 C119 H11C 109.7 . . ?
P7 C119 H11D 109.7 . . ?
N15 C119 P7 109.8(4) . . ?
N15 C119 H11C 109.7 . . ?
N15 C119 H11D 109.7 . . ?
H11C C119 H11D 108.2 . . ?
P6 C96 H96A 109.6 . . ?
P6 C96 H96B 109.6 . . ?
N12 C96 P6 110.4(4) . . ?
N12 C96 H96A 109.6 . . ?
N12 C96 H96B 109.6 . . ?
H96A C96 H96B 108.1 . . ?
C13 C12 P1 123.0(5) . . ?
C13 C12 C17 118.7(7) . . ?
C17 C12 P1 118.2(6) . . ?
C28 C27 H27 119.7 . . ?
C28 C27 C26 120.6(7) . . ?
C26 C27 H27 119.7 . . ?
C140 C139 P8 121.5(5) . . ?
C144 C139 P8 119.3(5) . . ?
C144 C139 C140 119.1(6) . . ?
C22 C21 H21 120.1 . . ?
C22 C21 C20 119.8(8) . . ?
C20 C21 H21 120.1 . . ?
C65 C64 H64 120.4 . . ?
C63 C64 H64 120.4 . . ?
C63 C64 C65 119.2(7) . . ?
C48 C49 H49 120.0 . . ?
C50 C49 C48 120.1(7) . . ?
C50 C49 H49 120.0 . . ?
C23 C22 H22 119.9 . . ?
C21 C22 C23 120.3(7) . . ?
C21 C22 H22 119.9 . . ?
C30 C25 P2 122.0(5) . . ?
C26 C25 P2 119.5(6) . . ?
C26 C25 C30 118.5(7) . . ?
C61 C66 H66 119.5 . . ?
C61 C66 C65 121.1(7) . . ?
C65 C66 H66 119.5 . . ?
C64 C65 H65 120.2 . . ?
C66 C65 C64 119.5(8) . . ?
C66 C65 H65 120.2 . . ?
C67 C68 H68 119.9 . . ?
C69 C68 H68 119.9 . . ?
C69 C68 C67 120.3(8) . . ?
C131 C130 H130 120.3 . . ?
C129 C130 C131 119.4(8) . . ?
C129 C130 H130 120.3 . . ?
C27 C28 H28 120.3 . . ?
C27 C28 C29 119.5(7) . . ?
C29 C28 H28 120.3 . . ?
C64 C63 H63 119.6 . . ?
C64 C63 C62 120.9(7) . . ?
C62 C63 H63 119.6 . . ?
C13 C14 H14 120.5 . . ?
C15 C14 C13 119.0(8) . . ?
C15 C14 H14 120.5 . . ?
C135 C136 H136 119.9 . . ?
C135 C136 C137 120.3(7) . . ?
C137 C136 H136 119.9 . . ?
N6 C43 C44 122.8(6) . . ?
N6 C43 H43 118.6 . . ?
C44 C43 H43 118.6 . . ?
P5 C83 H83A 109.8 . . ?
P5 C83 H83B 109.8 . . ?
N11 C83 P5 109.2(4) . . ?
N11 C83 H83A 109.8 . . ?
N11 C83 H83B 109.8 . . ?
H83A C83 H83B 108.3 . . ?
C122 C121 H121 120.0 . . ?
C120 C121 C122 120.0(7) . . ?
C120 C121 H121 120.0 . . ?
C68 C67 P3 122.3(5) . . ?
C72 C67 P3 119.4(6) . . ?
C72 C67 C68 118.3(7) . . ?
C50 C51 H51 120.1 . . ?
C50 C51 C52 119.7(8) . . ?
C52 C51 H51 120.1 . . ?
C18 C19 H19 119.6 . . ?
C20 C19 C18 120.9(7) . . ?
C20 C19 H19 119.6 . . ?
C49 C50 H50 119.7 . . ?
C51 C50 C49 120.7(8) . . ?
C51 C50 H50 119.7 . . ?
C98 C99 H99 119.4 . . ?
C100 C99 H99 119.4 . . ?
C100 C99 C98 121.3(9) . . ?
C54 C55 H55 119.8 . . ?
C56 C55 C54 120.4(7) . . ?
C56 C55 H55 119.8 . . ?
C90 C91 H91 120.4 . . ?
C92 C91 C90 119.1(8) . . ?
C92 C91 H91 120.4 . . ?
C131 C126 P7 122.8(6) . . ?
C131 C126 C127 119.3(7) . . ?
C127 C126 P7 117.9(6) . . ?
C97 C98 H98 120.1 . . ?
C99 C98 C97 119.8(8) . . ?
C99 C98 H98 120.1 . . ?
C125 C120 H120 119.6 . . ?
C121 C120 C125 120.9(7) . . ?
C121 C120 H120 119.6 . . ?
C68 C69 H69 119.9 . . ?
C70 C69 C68 120.2(9) . . ?
C70 C69 H69 119.9 . . ?
C61 C62 C63 120.2(7) . . ?
C61 C62 H62 119.9 . . ?
C63 C62 H62 119.9 . . ?
C143 C144 H144 120.1 . . ?
C139 C144 C143 119.8(7) . . ?
C139 C144 H144 120.1 . . ?
C87 C86 H86 120.1 . . ?
C87 C86 C85 119.8(8) . . ?
C85 C86 H86 120.1 . . ?
C48 C53 H53 120.1 . . ?
C52 C53 C48 119.8(7) . . ?
C52 C53 H53 120.1 . . ?
C130 C129 H129 119.7 . . ?
C130 C129 C128 120.5(8) . . ?
C128 C129 H129 119.7 . . ?
C21 C20 C19 120.3(7) . . ?
C21 C20 H20 119.8 . . ?
C19 C20 H20 119.8 . . ?
P2 C24 H24A 110.2 . . ?
P2 C24 H24B 110.2 . . ?
N4 C24 P2 107.6(4) . . ?
N4 C24 H24A 110.2 . . ?
N4 C24 H24B 110.2 . . ?
H24A C24 H24B 108.5 . . ?
C84 C85 C86 121.1(8) . . ?
C84 C85 H85 119.4 . . ?
C86 C85 H85 119.4 . . ?
C12 C17 H17 120.7 . . ?
C16 C17 C12 118.7(8) . . ?
C16 C17 H17 120.7 . . ?
C25 C30 H30 119.4 . . ?
C29 C30 C25 121.1(7) . . ?
C29 C30 H30 119.4 . . ?
C14 C15 H15 120.0 . . ?
C16 C15 C14 119.9(7) . . ?
C16 C15 H15 120.0 . . ?
C28 C29 H29 119.8 . . ?
C30 C29 C28 120.5(8) . . ?
C30 C29 H29 119.8 . . ?
C17 C16 H16 119.0 . . ?
C15 C16 C17 122.0(8) . . ?
C15 C16 H16 119.0 . . ?
C51 C52 H52 119.8 . . ?
C53 C52 C51 120.4(8) . . ?
C53 C52 H52 119.8 . . ?
C27 C26 H26 120.1 . . ?
C25 C26 C27 119.7(7) . . ?
C25 C26 H26 120.1 . . ?
C55 C56 H56 119.7 . . ?
C57 C56 C55 120.6(8) . . ?
C57 C56 H56 119.7 . . ?
C58 C57 C56 119.4(7) . . ?
C58 C57 H57 120.3 . . ?
C56 C57 H57 120.3 . . ?
C108 C107 H107 119.8 . . ?
C108 C107 C106 120.4(8) . . ?
C106 C107 H107 119.8 . . ?
C134 C135 H135 120.3 . . ?
C136 C135 C134 119.4(8) . . ?
C136 C135 H135 120.3 . . ?
C91 C92 H92 119.4 . . ?
C93 C92 C91 121.2(9) . . ?
C93 C92 H92 119.4 . . ?
C133 C138 H138 119.0 . . ?
C137 C138 C133 121.9(8) . . ?
C137 C138 H138 119.0 . . ?
C97 C102 H102 120.1 . . ?
C97 C102 C101 119.8(8) . . ?
C101 C102 H102 120.1 . . ?
C107 C106 H106 119.9 . . ?
C105 C106 C107 120.3(7) . . ?
C105 C106 H106 119.9 . . ?
C90 C95 H95 120.5 . . ?
C90 C95 C94 118.9(8) . . ?
C94 C95 H95 120.5 . . ?
C103 C104 H104 119.3 . . ?
C103 C104 C105 121.3(8) . . ?
C105 C104 H104 119.3 . . ?
C99 C100 H100 120.1 . . ?
C99 C100 C101 119.7(9) . . ?
C101 C100 H100 120.1 . . ?
C136 C137 H137 120.6 . . ?
C138 C137 C136 118.9(8) . . ?
C138 C137 H137 120.6 . . ?
C126 C127 H127 120.3 . . ?
C128 C127 C126 119.3(8) . . ?
C128 C127 H127 120.3 . . ?
C129 C128 C127 120.4(9) . . ?
C129 C128 H128 119.8 . . ?
C127 C128 H128 119.8 . . ?
C106 C105 C104 119.3(8) . . ?
C106 C105 H105 120.4 . . ?
C104 C105 H105 120.4 . . ?
C67 C72 H72 119.7 . . ?
C71 C72 C67 120.5(8) . . ?
C71 C72 H72 119.7 . . ?
C102 C101 H101 119.9 . . ?
C100 C101 C102 120.2(8) . . ?
C100 C101 H101 119.9 . . ?
C92 C93 H93 119.7 . . ?
C92 C93 C94 120.6(9) . . ?
C94 C93 H93 119.7 . . ?
C95 C94 H94 119.7 . . ?
C93 C94 C95 120.5(9) . . ?
C93 C94 H94 119.7 . . ?
C69 C70 H70 119.4 . . ?
C69 C70 C71 121.2(9) . . ?
C71 C70 H70 119.4 . . ?
C72 C71 H71 120.2 . . ?
C70 C71 C72 119.5(8) . . ?
C70 C71 H71 120.2 . . ?

loop_
_geom_bond_atom_site_label_1
_geom_bond_atom_site_label_2
_geom_bond_distance
_geom_bond_site_symmetry_2
_geom_bond_publ_flag
P3 S4 1.947(2) . ?
P3 C60 1.828(6) . ?
P3 C61 1.813(7) . ?
P3 C67 1.800(7) . ?
S3 P4 1.954(2) . ?
P4 C54 1.810(7) . ?
P4 C47 1.818(5) . ?
P4 C48 1.803(7) . ?
P2 S2 1.950(2) . ?
P2 C31 1.820(7) . ?
P2 C25 1.802(7) . ?
P2 C24 1.832(6) . ?
S8 P8 1.953(2) . ?
P8 C133 1.814(7) . ?
P8 C132 1.815(6) . ?
P8 C139 1.823(7) . ?
P1 S1 1.952(2) . ?
P1 C18 1.806(7) . ?
P1 C11 1.824(6) . ?
P1 C12 1.810(7) . ?
S5 P5 1.951(3) . ?
P6 S6 1.950(3) . ?
P6 C97 1.809(7) . ?
P6 C103 1.804(6) . ?
P6 C96 1.815(6) . ?
P5 C84 1.813(7) . ?
P5 C90 1.807(7) . ?
P5 C83 1.819(6) . ?
P7 S7 1.948(3) . ?
P7 C125 1.826(7) . ?
P7 C119 1.834(6) . ?
P7 C126 1.804(7) . ?
N1 C5 1.324(8) . ?
N1 C1 1.346(7) . ?
N14 C118 1.328(8) . ?
N14 C114 1.345(7) . ?
N7 H7 0.8600 . ?
N7 C38 1.365(7) . ?
N7 C47 1.431(7) . ?
N5 C41 1.332(8) . ?
N5 C37 1.348(8) . ?
N2 C6 1.343(7) . ?
N2 C10 1.342(8) . ?
N13 C113 1.324(8) . ?
N13 C109 1.352(7) . ?
N9 C73 1.345(7) . ?
N9 C77 1.323(8) . ?
N11 H11 0.8600 . ?
N11 C74 1.363(7) . ?
N11 C83 1.429(8) . ?
N15 H15A 0.8600 . ?
N15 C110 1.363(7) . ?
N15 C119 1.431(8) . ?
N10 C82 1.334(8) . ?
N10 C78 1.346(7) . ?
N16 H16A 0.8600 . ?
N16 C115 1.369(7) . ?
N16 C132 1.424(7) . ?
N12 H12 0.8600 . ?
N12 C79 1.366(7) . ?
N12 C96 1.448(8) . ?
N4 H4 0.8600 . ?
N4 C7 1.361(7) . ?
N4 C24 1.437(8) . ?
N6 C42 1.341(7) . ?
N6 C43 1.333(8) . ?
N3 H3 0.8600 . ?
N3 C2 1.381(7) . ?
N3 C11 1.437(8) . ?
N8 H8 0.8600 . ?
N8 C46 1.380(7) . ?
N8 C60 1.438(7) . ?
C2 C3 1.388(8) . ?
C2 C1 1.428(8) . ?
C115 C116 1.393(8) . ?
C115 C114 1.436(8) . ?
C3 H3A 0.9300 . ?
C3 C4 1.372(8) . ?
C74 C73 1.437(8) . ?
C74 C75 1.394(8) . ?
C111 H111 0.9300 . ?
C111 C110 1.403(8) . ?
C111 C112 1.382(9) . ?
C118 H118 0.9300 . ?
C118 C117 1.363(9) . ?
C38 C39 1.399(8) . ?
C38 C37 1.420(9) . ?
C8 H8A 0.9300 . ?
C8 C9 1.379(8) . ?
C8 C7 1.394(8) . ?
C4 H4A 0.9300 . ?
C4 C5 1.390(9) . ?
C5 H5 0.9300 . ?
C80 H80 0.9300 . ?
C80 C79 1.403(8) . ?
C80 C81 1.378(9) . ?
C79 C78 1.417(9) . ?
C73 C78 1.483(8) . ?
C39 H39 0.9300 . ?
C39 C40 1.364(8) . ?
C46 C45 1.402(8) . ?
C46 C42 1.429(8) . ?
C110 C109 1.432(8) . ?
C116 H116 0.9300 . ?
C116 C117 1.376(8) . ?
C59 H59 0.9300 . ?
C59 C54 1.383(10) . ?
C59 C58 1.386(10) . ?
C6 C7 1.441(9) . ?
C6 C1 1.476(8) . ?
C10 H10 0.9300 . ?
C10 C9 1.369(9) . ?
C89 H89 0.9300 . ?
C89 C84 1.372(9) . ?
C89 C88 1.383(10) . ?
C142 H142 0.9300 . ?
C142 C141 1.372(9) . ?
C142 C143 1.366(10) . ?
C133 C134 1.369(9) . ?
C133 C138 1.370(10) . ?
C9 H9 0.9300 . ?
C131 H131 0.9300 . ?
C131 C130 1.391(10) . ?
C131 C126 1.376(10) . ?
C113 H113 0.9300 . ?
C113 C112 1.373(9) . ?
C23 H23 0.9300 . ?
C23 C18 1.395(9) . ?
C23 C22 1.396(10) . ?
C141 H141 0.9300 . ?
C141 C140 1.380(9) . ?
C54 C55 1.394(9) . ?
C123 H123 0.9300 . ?
C123 C122 1.380(10) . ?
C123 C124 1.393(10) . ?
C41 H41 0.9300 . ?
C41 C40 1.385(9) . ?
C114 C109 1.476(8) . ?
C40 H40 0.9300 . ?
C134 H134 0.9300 . ?
C134 C135 1.373(10) . ?
C45 H45 0.9300 . ?
C45 C44 1.375(8) . ?
C84 C85 1.367(10) . ?
C82 H82 0.9300 . ?
C82 C81 1.378(10) . ?
C81 H81 0.9300 . ?
C37 C42 1.498(8) . ?
C117 H117 0.9300 . ?
C77 H77 0.9300 . ?
C77 C76 1.385(9) . ?
C76 H76 0.9300 . ?
C76 C75 1.372(8) . ?
C112 H112 0.9300 . ?
C132 H13A 0.9700 . ?
C132 H13B 0.9700 . ?
C32 H32 0.9300 . ?
C32 C31 1.399(9) . ?
C32 C33 1.391(10) . ?
C108 H108 0.9300 . ?
C108 C103 1.383(10) . ?
C108 C107 1.361(10) . ?
C35 H35 0.9300 . ?
C35 C34 1.371(9) . ?
C35 C36 1.400(10) . ?
C47 H47A 0.9700 . ?
C47 H47B 0.9700 . ?
C18 C19 1.393(9) . ?
C87 H87 0.9300 . ?
C87 C88 1.368(10) . ?
C87 C86 1.368(11) . ?
C122 H122 0.9300 . ?
C122 C121 1.396(11) . ?
C75 H75 0.9300 . ?
C11 H11A 0.9700 . ?
C11 H11B 0.9700 . ?
C140 H140 0.9300 . ?
C140 C139 1.393(9) . ?
C97 C98 1.393(10) . ?
C97 C102 1.382(9) . ?
C48 C49 1.395(10) . ?
C48 C53 1.401(9) . ?
C88 H88 0.9300 . ?
C60 H60A 0.9700 . ?
C60 H60B 0.9700 . ?
C13 H13 0.9300 . ?
C13 C12 1.377(10) . ?
C13 C14 1.393(10) . ?
C31 C36 1.374(9) . ?
C44 H44 0.9300 . ?
C44 C43 1.377(9) . ?
C34 H34 0.9300 . ?
C34 C33 1.366(9) . ?
C103 C104 1.370(10) . ?
C61 C66 1.368(10) . ?
C61 C62 1.377(9) . ?
C36 H36 0.9300 . ?
C33 H33 0.9300 . ?
C125 C124 1.387(9) . ?
C125 C120 1.389(9) . ?
C58 H58 0.9300 . ?
C58 C57 1.371(10) . ?
C143 H143 0.9300 . ?
C143 C144 1.387(10) . ?
C124 H124 0.9300 . ?
C90 C91 1.410(10) . ?
C90 C95 1.388(9) . ?
C119 H11C 0.9700 . ?
C119 H11D 0.9700 . ?
C96 H96A 0.9700 . ?
C96 H96B 0.9700 . ?
C12 C17 1.396(10) . ?
C27 H27 0.9300 . ?
C27 C28 1.366(11) . ?
C27 C26 1.392(10) . ?
C139 C144 1.383(9) . ?
C21 H21 0.9300 . ?
C21 C22 1.378(10) . ?
C21 C20 1.380(11) . ?
C64 H64 0.9300 . ?
C64 C65 1.391(11) . ?
C64 C63 1.363(11) . ?
C49 H49 0.9300 . ?
C49 C50 1.384(11) . ?
C22 H22 0.9300 . ?
C25 C30 1.386(10) . ?
C25 C26 1.382(9) . ?
C66 H66 0.9300 . ?
C66 C65 1.380(10) . ?
C65 H65 0.9300 . ?
C68 H68 0.9300 . ?
C68 C67 1.399(10) . ?
C68 C69 1.391(11) . ?
C130 H130 0.9300 . ?
C130 C129 1.371(11) . ?
C28 H28 0.9300 . ?
C28 C29 1.371(11) . ?
C63 H63 0.9300 . ?
C63 C62 1.379(10) . ?
C14 H14 0.9300 . ?
C14 C15 1.366(11) . ?
C136 H136 0.9300 . ?
C136 C135 1.351(10) . ?
C136 C137 1.391(11) . ?
C43 H43 0.9300 . ?
C83 H83A 0.9700 . ?
C83 H83B 0.9700 . ?
C121 H121 0.9300 . ?
C121 C120 1.375(10) . ?
C67 C72 1.398(9) . ?
C51 H51 0.9300 . ?
C51 C50 1.377(11) . ?
C51 C52 1.392(11) . ?
C19 H19 0.9300 . ?
C19 C20 1.381(10) . ?
C50 H50 0.9300 . ?
C99 H99 0.9300 . ?
C99 C98 1.378(11) . ?
C99 C100 1.358(12) . ?
C55 H55 0.9300 . ?
C55 C56 1.379(10) . ?
C91 H91 0.9300 . ?
C91 C92 1.393(11) . ?
C126 C127 1.397(10) . ?
C98 H98 0.9300 . ?
C120 H120 0.9300 . ?
C69 H69 0.9300 . ?
C69 C70 1.358(12) . ?
C62 H62 0.9300 . ?
C144 H144 0.9300 . ?
C86 H86 0.9300 . ?
C86 C85 1.377(11) . ?
C53 H53 0.9300 . ?
C53 C52 1.386(10) . ?
C129 H129 0.9300 . ?
C129 C128 1.373(12) . ?
C20 H20 0.9300 . ?
C24 H24A 0.9700 . ?
C24 H24B 0.9700 . ?
C85 H85 0.9300 . ?
C17 H17 0.9300 . ?
C17 C16 1.385(11) . ?
C30 H30 0.9300 . ?
C30 C29 1.361(10) . ?
C15 H15 0.9300 . ?
C15 C16 1.364(11) . ?
C29 H29 0.9300 . ?
C16 H16 0.9300 . ?
C52 H52 0.9300 . ?
C26 H26 0.9300 . ?
C56 H56 0.9300 . ?
C56 C57 1.374(11) . ?
C57 H57 0.9300 . ?
C107 H107 0.9300 . ?
C107 C106 1.367(11) . ?
C135 H135 0.9300 . ?
C92 H92 0.9300 . ?
C92 C93 1.354(12) . ?
C138 H138 0.9300 . ?
C138 C137 1.362(11) . ?
C102 H102 0.9300 . ?
C102 C101 1.397(12) . ?
C106 H106 0.9300 . ?
C106 C105 1.355(11) . ?
C95 H95 0.9300 . ?
C95 C94 1.419(11) . ?
C104 H104 0.9300 . ?
C104 C105 1.385(11) . ?
C100 H100 0.9300 . ?
C100 C101 1.370(13) . ?
C137 H137 0.9300 . ?
C127 H127 0.9300 . ?
C127 C128 1.393(11) . ?
C128 H128 0.9300 . ?
C105 H105 0.9300 . ?
C72 H72 0.9300 . ?
C72 C71 1.393(11) . ?
C101 H101 0.9300 . ?
C93 H93 0.9300 . ?
C93 C94 1.363(13) . ?
C94 H94 0.9300 . ?
C70 H70 0.9300 . ?
C70 C71 1.372(13) . ?
C71 H71 0.9300 . ?
